data_4316356
loop_
_publ_author_name
'Rajendra Singh Dhayal'
'Kiran Kumar Varma Chakrahari'
'Babu Varghese'
'Shaikh M. Mobin'
'Sundargopal Ghosh'

_publ_section_title
;
 Chemistry of Molybdaboranes: Synthesis, Structures, and Characterization
 of a New Class of Open-Cage Dimolybdaheteroborane Clusters
;
_journal_name_full 'Inorganic Chemistry'
_journal_page_first 7741
_journal_page_last 7747
_journal_paper_doi 10.1021/ic100520k
_journal_volume 49
_journal_year 2010
_chemical_formula_sum 'C26 H43 B5 Mo2 Se'
_chemical_formula_weight 680.49
_chemical_name_systematic
;

 ?

;
_space_group_IT_number 2
_symmetry_cell_setting triclinic
_symmetry_space_group_name_Hall '-P 1'
_symmetry_space_group_name_H-M 'P -1'
_atom_sites_solution_hydrogens geom
_atom_sites_solution_primary direct
_atom_sites_solution_secondary difmap
_audit_creation_method SHELXL-97
_cell_angle_alpha 110.2440(10)
_cell_angle_beta 104.4370(10)
_cell_angle_gamma 92.3050(10)
_cell_formula_units_Z 2
_cell_length_a 10.3687(3)
_cell_length_b 11.3702(3)
_cell_length_c 13.8112(4)
_cell_measurement_reflns_used 9869
_cell_measurement_temperature 293(2)
_cell_measurement_theta_max 28.20
_cell_measurement_theta_min 2.23
_cell_volume 1465.03(7)
_computing_cell_refinement 'Bruker SMART'
_computing_data_collection 'Bruker SMART'
_computing_data_reduction 'Bruker SAINT'
_computing_molecular_graphics 'Bruker SHELXTL'
_computing_publication_material 'Bruker SHELXTL'
_computing_structure_refinement 'SHELXL-97 (Sheldrick, 1997)'
_computing_structure_solution 'SHELXS-97 (Sheldrick, 1990)'
_diffrn_ambient_temperature 293(2)
_diffrn_measured_fraction_theta_full 0.992
_diffrn_measured_fraction_theta_max 0.973
_diffrn_measurement_device_type 'CCD area detector'
_diffrn_measurement_method 'phi and omega scans'
_diffrn_radiation_monochromator graphite
_diffrn_radiation_source 'fine-focus sealed tube'
_diffrn_radiation_type MoK\a
_diffrn_radiation_wavelength 0.71073
_diffrn_reflns_av_R_equivalents 0.0247
_diffrn_reflns_av_sigmaI/netI 0.0294
_diffrn_reflns_limit_h_max 13
_diffrn_reflns_limit_h_min -13
_diffrn_reflns_limit_k_max 15
_diffrn_reflns_limit_k_min -14
_diffrn_reflns_limit_l_max 18
_diffrn_reflns_limit_l_min -18
_diffrn_reflns_number 19920
_diffrn_reflns_theta_full 25.00
_diffrn_reflns_theta_max 28.29
_diffrn_reflns_theta_min 1.64
_exptl_absorpt_coefficient_mu 2.112
_exptl_absorpt_correction_type none
_exptl_crystal_colour metallic
_exptl_crystal_density_diffrn 1.543
_exptl_crystal_density_meas 0
_exptl_crystal_density_method 'not measured'
_exptl_crystal_description Rectangular
_exptl_crystal_F_000 684
_exptl_crystal_size_max 0.22
_exptl_crystal_size_mid 0.09
_exptl_crystal_size_min 0.09
_refine_diff_density_max 1.137
_refine_diff_density_min -0.972
_refine_diff_density_rms 0.075
_refine_ls_extinction_method none
_refine_ls_goodness_of_fit_ref 0.901
_refine_ls_hydrogen_treatment mixed
_refine_ls_matrix_type full
_refine_ls_number_parameters 446
_refine_ls_number_reflns 7069
_refine_ls_number_restraints 11
_refine_ls_restrained_S_all 0.900
_refine_ls_R_factor_all 0.0375
_refine_ls_R_factor_gt 0.0269
_refine_ls_shift/su_max 0.002
_refine_ls_shift/su_mean 0.000
_refine_ls_structure_factor_coef Fsqd
_refine_ls_weighting_details 'calc w=1/[\s^2^(Fo^2^)+(0.0421P)^2^+1.5227P] where P=(Fo^2^+2Fc^2^)/3'
_refine_ls_weighting_scheme calc
_refine_ls_wR_factor_gt 0.0676
_refine_ls_wR_factor_ref 0.0745
_reflns_number_gt 5857
_reflns_number_total 7069
_reflns_threshold_expression >2sigma(I)
_cod_data_source_file ic100520k_si_001_6.cif
_cod_data_source_block VI
_cod_depositor_comments
;
The following automatic conversions were performed:

'_symmetry_cell_setting' value 'Triclinic' changed to 'triclinic'
according to the built-in table from CIF Core dictionary named
'cif_core.dic' version 2.4.1 from 2010-06-29.

Automatic conversion script
Id: cif_fix_values 1646 2011-03-28 12:23:43Z adriana 
;
_cod_database_code 4316356

loop_
_symmetry_equiv_pos_as_xyz
'x, y, z'
'-x, -y, -z'

loop_
_atom_site_label
_atom_site_type_symbol
_atom_site_fract_x
_atom_site_fract_y
_atom_site_fract_z
_atom_site_U_iso_or_equiv
_atom_site_adp_type
_atom_site_occupancy
_atom_site_symmetry_multiplicity
_atom_site_calc_flag
_atom_site_refinement_flags
_atom_site_disorder_assembly
_atom_site_disorder_group
C1 C 0.2857(3) 1.2392(3) 0.3211(2) 0.0368(6) Uani 1 1 d . . .
C2 C 0.1587(3) 1.1749(3) 0.2518(2) 0.0467(8) Uani 1 1 d . . .
C3 C 0.0918(3) 1.1224(3) 0.3095(3) 0.0442(7) Uani 1 1 d . . .
C4 C 0.1802(3) 1.1557(2) 0.4160(2) 0.0312(5) Uani 1 1 d . . .
C5 C 0.2990(2) 1.2274(2) 0.4215(2) 0.0284(5) Uani 1 1 d . . .
C9 C 0.1493(4) 1.1291(3) 0.5077(3) 0.0551(9) Uani 1 1 d . . .
H9A H 0.2318 1.1293 0.5584 0.083 Uiso 1 1 calc R . .
H9B H 0.0955 1.0478 0.4807 0.083 Uiso 1 1 calc R . .
H9C H 0.1010 1.1932 0.5426 0.083 Uiso 1 1 calc R . .
C8 C -0.0496(3) 1.0538(4) 0.2704(4) 0.0811(14) Uani 1 1 d . . .
H8A H -0.1105 1.1136 0.2889 0.122 Uiso 1 1 calc R . .
H8B H -0.0546 0.9929 0.3036 0.122 Uiso 1 1 calc R . .
H8C H -0.0736 1.0111 0.1937 0.122 Uiso 1 1 calc R . .
C7 C 0.0971(5) 1.1778(4) 0.1413(3) 0.0812(14) Uani 1 1 d . . .
H7A H 0.0621 1.2563 0.1483 0.122 Uiso 1 1 calc R . .
H7B H 0.0255 1.1086 0.1018 0.122 Uiso 1 1 calc R . .
H7C H 0.1645 1.1703 0.1037 0.122 Uiso 1 1 calc R . .
C6 C 0.3806(4) 1.3219(4) 0.2975(3) 0.0646(11) Uani 1 1 d . . .
H6A H 0.3542 1.4048 0.3131 0.097 Uiso 1 1 calc R . .
H6B H 0.3781 1.2858 0.2230 0.097 Uiso 1 1 calc R . .
H6C H 0.4703 1.3277 0.3413 0.097 Uiso 1 1 calc R . .
C10 C 0.4156(3) 1.2899(3) 0.5195(3) 0.0460(7) Uani 1 1 d . . .
H10A H 0.4972 1.2903 0.4985 0.069 Uiso 1 1 calc R . .
H10B H 0.4218 1.2440 0.5669 0.069 Uiso 1 1 calc R . .
H10C H 0.4026 1.3754 0.5560 0.069 Uiso 1 1 calc R . .
C11 C 0.1245(3) 0.6551(3) 0.3805(3) 0.0419(7) Uani 1 1 d . . .
C12 C 0.2028(3) 0.7416(3) 0.4783(3) 0.0440(7) Uani 1 1 d . . .
H12 H 0.2248 0.8248 0.4853 0.053 Uiso 1 1 calc R . .
C13 C 0.2487(3) 0.7058(3) 0.5654(3) 0.0528(8) Uani 1 1 d . . .
H13 H 0.3016 0.7646 0.6305 0.063 Uiso 1 1 calc R . .
C14 C 0.2157(4) 0.5823(4) 0.5556(4) 0.0617(10) Uani 1 1 d . . .
H14 H 0.2459 0.5578 0.6141 0.074 Uiso 1 1 calc R . .
C15 C 0.1380(4) 0.4960(3) 0.4589(4) 0.0684(12) Uani 1 1 d . . .
H15 H 0.1154 0.4131 0.4524 0.082 Uiso 1 1 calc R . .
C16 C 0.0935(3) 0.5308(3) 0.3717(3) 0.0578(9) Uani 1 1 d . . .
H16 H 0.0423 0.4711 0.3064 0.069 Uiso 1 1 calc R . .
Se1 Se 0.05086(3) 0.70200(3) 0.25908(3) 0.04950(9) Uani 1 1 d . . .
Mo1 Mo 0.28297(2) 1.02412(2) 0.296616(16) 0.02631(6) Uani 1 1 d . . .
Mo2 Mo 0.37590(2) 0.80714(2) 0.176165(16) 0.02740(6) Uani 1 1 d . . .
B1 B 0.5016(3) 0.9756(3) 0.3282(2) 0.0295(6) Uani 1 1 d . A .
B2 B 0.4410(3) 1.0096(3) 0.2118(3) 0.0358(7) Uani 1 1 d . A .
B3 B 0.2814(3) 0.9545(4) 0.1267(2) 0.0406(8) Uani 1 1 d . A .
B4 B 0.1700(3) 0.8612(3) 0.1511(2) 0.0393(7) Uani 1 1 d . A .
B5 B 0.2085(3) 0.8149(3) 0.2613(2) 0.0332(6) Uani 1 1 d . A .
C17 C 0.3692(7) 0.7271(7) -0.0063(6) 0.0271(14) Uani 0.500(4) 1 d PD A 1
C18 C 0.3104(9) 0.6347(10) 0.0232(8) 0.0243(19) Uani 0.500(4) 1 d PD A 1
C19 C 0.4125(8) 0.6095(5) 0.1015(5) 0.0244(13) Uani 0.500(4) 1 d PD A 1
C20 C 0.5339(10) 0.6896(12) 0.1209(8) 0.027(2) Uani 0.500(4) 1 d PD A 1
C21 C 0.5071(7) 0.7605(6) 0.0530(5) 0.0255(12) Uani 0.500(4) 1 d PD A 1
C22 C 0.3043(7) 0.7695(6) -0.0978(4) 0.0471(16) Uani 0.500(4) 1 d P A 1
H22A H 0.3243 0.7175 -0.1622 0.071 Uiso 0.500(4) 1 calc PR A 1
H22B H 0.3388 0.8562 -0.0799 0.071 Uiso 0.500(4) 1 calc PR A 1
H22C H 0.2086 0.7614 -0.1091 0.071 Uiso 0.500(4) 1 calc PR A 1
C26 C 0.6108(7) 0.8477(5) 0.0406(5) 0.0450(15) Uani 0.500(4) 1 d P A 1
H26A H 0.6761 0.8906 0.1088 0.068 Uiso 0.500(4) 1 calc PR A 1
H26B H 0.5672 0.9089 0.0156 0.068 Uiso 0.500(4) 1 calc PR A 1
H26C H 0.6547 0.7990 -0.0105 0.068 Uiso 0.500(4) 1 calc PR A 1
C25 C 0.6703(6) 0.6884(6) 0.1926(5) 0.0437(15) Uani 0.500(4) 1 d P A 1
H25A H 0.7204 0.6343 0.1501 0.066 Uiso 0.500(4) 1 calc PR A 1
H25B H 0.6587 0.6574 0.2467 0.066 Uiso 0.500(4) 1 calc PR A 1
H25C H 0.7182 0.7728 0.2264 0.066 Uiso 0.500(4) 1 calc PR A 1
C24 C 0.3963(8) 0.5141(5) 0.1509(5) 0.0478(16) Uani 0.500(4) 1 d P A 1
H24A H 0.3090 0.5120 0.1628 0.072 Uiso 0.500(4) 1 calc PR A 1
H24B H 0.4643 0.5366 0.2183 0.072 Uiso 0.500(4) 1 calc PR A 1
H24C H 0.4051 0.4320 0.1034 0.072 Uiso 0.500(4) 1 calc PR A 1
C23 C 0.1701(6) 0.5682(6) -0.0270(6) 0.0524(18) Uani 0.500(4) 1 d P A 1
H23A H 0.1126 0.6241 -0.0485 0.079 Uiso 0.500(4) 1 calc PR A 1
H23B H 0.1399 0.5429 0.0241 0.079 Uiso 0.500(4) 1 calc PR A 1
H23C H 0.1674 0.4947 -0.0888 0.079 Uiso 0.500(4) 1 calc PR A 1
C17A C 0.3423(7) 0.5829(5) 0.0651(5) 0.0271(12) Uani 0.501(4) 1 d PD A 2
C18A C 0.4793(7) 0.6178(7) 0.1259(5) 0.0275(14) Uani 0.501(4) 1 d PD A 2
C19A C 0.5353(9) 0.7095(11) 0.0932(8) 0.032(3) Uani 0.501(4) 1 d PD A 2
C20A C 0.4321(8) 0.7330(6) 0.0147(6) 0.0253(14) Uani 0.501(4) 1 d PD A 2
C21A C 0.3126(10) 0.6523(11) -0.0030(8) 0.0253(19) Uani 0.501(4) 1 d PD A 2
C22A C 0.2449(7) 0.4821(5) 0.0703(5) 0.0497(17) Uani 0.501(4) 1 d P A 2
H22D H 0.1591 0.5112 0.0692 0.074 Uiso 0.501(4) 1 calc PR A 2
H22E H 0.2798 0.4668 0.1354 0.074 Uiso 0.501(4) 1 calc PR A 2
H22F H 0.2346 0.4051 0.0096 0.074 Uiso 0.501(4) 1 calc PR A 2
C25A C 0.4490(8) 0.8106(6) -0.0497(5) 0.0488(17) Uani 0.501(4) 1 d P A 2
H25D H 0.5206 0.8792 -0.0079 0.073 Uiso 0.501(4) 1 calc PR A 2
H25E H 0.3670 0.8439 -0.0692 0.073 Uiso 0.501(4) 1 calc PR A 2
H25F H 0.4702 0.7588 -0.1136 0.073 Uiso 0.501(4) 1 calc PR A 2
C23A C 0.5563(8) 0.5568(6) 0.1998(5) 0.0537(19) Uani 0.501(4) 1 d P A 2
H23D H 0.5043 0.5471 0.2458 0.081 Uiso 0.501(4) 1 calc PR A 2
H23E H 0.6402 0.6094 0.2429 0.081 Uiso 0.501(4) 1 calc PR A 2
H23F H 0.5734 0.4753 0.1576 0.081 Uiso 0.501(4) 1 calc PR A 2
C26A C 0.1830(6) 0.6345(6) -0.0883(5) 0.0466(16) Uani 0.501(4) 1 d P A 2
H26D H 0.1896 0.5766 -0.1560 0.070 Uiso 0.501(4) 1 calc PR A 2
H26E H 0.1661 0.7146 -0.0941 0.070 Uiso 0.501(4) 1 calc PR A 2
H26F H 0.1106 0.6011 -0.0693 0.070 Uiso 0.501(4) 1 calc PR A 2
C24A C 0.6798(6) 0.7716(7) 0.1333(6) 0.060(2) Uani 0.501(4) 1 d P A 2
H24D H 0.7276 0.7288 0.0830 0.090 Uiso 0.501(4) 1 calc PR A 2
H24E H 0.7211 0.7667 0.2019 0.090 Uiso 0.501(4) 1 calc PR A 2
H24F H 0.6827 0.8588 0.1404 0.090 Uiso 0.501(4) 1 calc PR A 2
H1C H 0.502(3) 0.858(2) 0.307(2) 0.029(7) Uiso 1 1 d . . .
H1B H 0.434(3) 1.014(3) 0.389(2) 0.038(8) Uiso 1 1 d . . .
H1A H 0.606(3) 1.018(3) 0.374(2) 0.030(7) Uiso 1 1 d . . .
H5B H 0.240(3) 0.908(3) 0.350(2) 0.038(8) Uiso 1 1 d . . .
H4A H 0.070(3) 0.827(3) 0.095(3) 0.052(9) Uiso 1 1 d . . .
H3A H 0.247(3) 0.973(3) 0.057(3) 0.045(8) Uiso 1 1 d . . .
H2A H 0.509(4) 1.065(3) 0.193(3) 0.059(10) Uiso 1 1 d . . .
H5C H 0.304(3) 0.751(3) 0.264(2) 0.044(8) Uiso 1 1 d . . .

loop_
_atom_site_aniso_label
_atom_site_aniso_U_11
_atom_site_aniso_U_22
_atom_site_aniso_U_33
_atom_site_aniso_U_23
_atom_site_aniso_U_13
_atom_site_aniso_U_12
C1 0.0434(15) 0.0424(15) 0.0389(15) 0.0243(13) 0.0205(13) 0.0218(12)
C2 0.0518(18) 0.0606(19) 0.0288(14) 0.0148(14) 0.0108(13) 0.0369(15)
C3 0.0253(13) 0.0411(15) 0.0525(18) 0.0010(14) 0.0090(13) 0.0139(11)
C4 0.0340(13) 0.0277(12) 0.0357(14) 0.0093(11) 0.0188(11) 0.0118(10)
C5 0.0311(13) 0.0268(12) 0.0301(13) 0.0119(10) 0.0103(10) 0.0100(9)
C9 0.072(2) 0.0510(18) 0.068(2) 0.0285(17) 0.052(2) 0.0243(16)
C8 0.0260(16) 0.070(2) 0.106(3) -0.012(2) 0.0095(19) 0.0115(16)
C7 0.100(3) 0.102(3) 0.040(2) 0.027(2) 0.007(2) 0.068(3)
C6 0.078(3) 0.064(2) 0.095(3) 0.059(2) 0.054(2) 0.0330(19)
C10 0.0427(17) 0.0354(15) 0.0460(18) 0.0065(13) 0.0002(14) 0.0068(12)
C11 0.0275(13) 0.0320(13) 0.0617(19) 0.0036(13) 0.0243(13) 0.0021(11)
C12 0.0371(15) 0.0326(14) 0.059(2) 0.0138(14) 0.0142(14) -0.0014(11)
C13 0.0387(17) 0.0505(18) 0.072(2) 0.0235(17) 0.0192(16) 0.0082(14)
C14 0.052(2) 0.062(2) 0.097(3) 0.047(2) 0.039(2) 0.0250(18)
C15 0.065(2) 0.0360(17) 0.117(4) 0.027(2) 0.048(3) 0.0138(16)
C16 0.0509(19) 0.0299(15) 0.084(3) 0.0026(16) 0.0316(19) 0.0008(13)
Se1 0.02712(15) 0.05235(19) 0.05030(19) 0.00047(15) 0.00740(13) -0.01102(12)
Mo1 0.02283(11) 0.03403(12) 0.01975(11) 0.00657(8) 0.00589(8) 0.00944(8)
Mo2 0.02078(11) 0.03782(12) 0.01755(10) 0.00286(8) 0.00474(8) 0.00838(8)
B1 0.0243(13) 0.0328(14) 0.0281(14) 0.0085(12) 0.0055(11) 0.0060(11)
B2 0.0367(16) 0.0440(17) 0.0339(16) 0.0174(14) 0.0161(13) 0.0163(13)
B3 0.0408(17) 0.060(2) 0.0226(14) 0.0138(14) 0.0109(13) 0.0274(15)
B4 0.0264(15) 0.0531(19) 0.0248(15) 0.0005(13) 0.0021(12) 0.0137(13)
B5 0.0241(14) 0.0376(15) 0.0285(15) -0.0003(12) 0.0091(12) 0.0030(11)
C17 0.032(4) 0.030(3) 0.017(3) 0.005(2) 0.008(3) 0.012(3)
C18 0.023(3) 0.024(4) 0.019(5) 0.003(3) 0.001(3) 0.001(2)
C19 0.036(4) 0.018(3) 0.018(4) 0.006(3) 0.005(3) 0.006(4)
C20 0.028(4) 0.036(4) 0.014(4) 0.003(3) 0.007(3) 0.014(3)
C21 0.035(4) 0.028(3) 0.017(3) 0.008(2) 0.013(2) 0.012(3)
C22 0.073(5) 0.045(3) 0.024(3) 0.013(2) 0.011(3) 0.030(3)
C26 0.055(4) 0.037(3) 0.055(4) 0.014(3) 0.039(3) 0.005(3)
C25 0.036(3) 0.056(4) 0.031(3) 0.004(3) 0.009(2) 0.025(3)
C24 0.080(5) 0.028(3) 0.044(3) 0.015(3) 0.029(3) 0.012(3)
C23 0.040(3) 0.039(3) 0.050(4) -0.010(3) 0.003(3) -0.003(3)
C17A 0.034(3) 0.020(3) 0.024(3) 0.001(2) 0.010(3) 0.007(3)
C18A 0.034(4) 0.027(3) 0.020(3) 0.006(2) 0.006(3) 0.014(3)
C19A 0.022(3) 0.039(5) 0.023(6) -0.007(4) 0.011(4) 0.004(3)
C20A 0.034(4) 0.021(3) 0.024(4) 0.007(3) 0.015(4) 0.008(4)
C21A 0.039(4) 0.019(4) 0.017(4) 0.004(3) 0.009(3) 0.010(3)
C22A 0.073(5) 0.026(3) 0.048(4) 0.001(2) 0.035(3) -0.008(3)
C25A 0.082(5) 0.037(3) 0.044(3) 0.020(3) 0.038(3) 0.017(3)
C23A 0.080(5) 0.052(4) 0.034(3) 0.016(3) 0.021(3) 0.044(4)
C26A 0.045(3) 0.047(3) 0.028(3) -0.001(3) -0.003(3) 0.012(3)
C24A 0.028(3) 0.065(4) 0.064(5) -0.006(4) 0.017(3) 0.003(3)

loop_
_atom_type_symbol
_atom_type_description
_atom_type_scat_dispersion_real
_atom_type_scat_dispersion_imag
_atom_type_scat_source
C C 0.0033 0.0016 'International Tables Vol C Tables 4.2.6.8 and 6.1.1.4'
H H 0.0000 0.0000 'International Tables Vol C Tables 4.2.6.8 and 6.1.1.4'
Se Se -0.0929 2.2259 'International Tables Vol C Tables 4.2.6.8 and 6.1.1.4'
Mo Mo -1.6832 0.6857 'International Tables Vol C Tables 4.2.6.8 and 6.1.1.4'
B B 0.0013 0.0007 'International Tables Vol C Tables 4.2.6.8 and 6.1.1.4'

loop_
_geom_angle_atom_site_label_1
_geom_angle_atom_site_label_2
_geom_angle_atom_site_label_3
_geom_angle
_geom_angle_site_symmetry_1
_geom_angle_site_symmetry_3
_geom_angle_publ_flag
C5 C1 C2 108.1(2) . . ?
C5 C1 C6 125.7(3) . . ?
C2 C1 C6 125.6(3) . . ?
C5 C1 Mo1 71.60(14) . . ?
C2 C1 Mo1 72.37(17) . . ?
C6 C1 Mo1 128.7(2) . . ?
C1 C2 C3 108.3(2) . . ?
C1 C2 C7 125.3(3) . . ?
C3 C2 C7 125.9(3) . . ?
C1 C2 Mo1 72.61(15) . . ?
C3 C2 Mo1 71.58(16) . . ?
C7 C2 Mo1 128.2(2) . . ?
C2 C3 C4 107.4(2) . . ?
C2 C3 C8 127.0(3) . . ?
C4 C3 C8 125.4(3) . . ?
C2 C3 Mo1 72.80(15) . . ?
C4 C3 Mo1 71.74(14) . . ?
C8 C3 Mo1 124.7(2) . . ?
C5 C4 C3 107.3(2) . . ?
C5 C4 C9 125.9(3) . . ?
C3 C4 C9 126.6(3) . . ?
C5 C4 Mo1 72.40(14) . . ?
C3 C4 Mo1 72.30(15) . . ?
C9 C4 Mo1 124.31(18) . . ?
C1 C5 C4 108.8(2) . . ?
C1 C5 C10 124.8(3) . . ?
C4 C5 C10 126.2(2) . . ?
C1 C5 Mo1 73.25(15) . . ?
C4 C5 Mo1 72.01(14) . . ?
C10 C5 Mo1 124.54(17) . . ?
C4 C9 H9A 109.5 . . ?
C4 C9 H9B 109.5 . . ?
H9A C9 H9B 109.5 . . ?
C4 C9 H9C 109.5 . . ?
H9A C9 H9C 109.5 . . ?
H9B C9 H9C 109.5 . . ?
C3 C8 H8A 109.5 . . ?
C3 C8 H8B 109.5 . . ?
H8A C8 H8B 109.5 . . ?
C3 C8 H8C 109.5 . . ?
H8A C8 H8C 109.5 . . ?
H8B C8 H8C 109.5 . . ?
C2 C7 H7A 109.5 . . ?
C2 C7 H7B 109.5 . . ?
H7A C7 H7B 109.5 . . ?
C2 C7 H7C 109.5 . . ?
H7A C7 H7C 109.5 . . ?
H7B C7 H7C 109.5 . . ?
C1 C6 H6A 109.5 . . ?
C1 C6 H6B 109.5 . . ?
H6A C6 H6B 109.5 . . ?
C1 C6 H6C 109.5 . . ?
H6A C6 H6C 109.5 . . ?
H6B C6 H6C 109.5 . . ?
C5 C10 H10A 109.5 . . ?
C5 C10 H10B 109.5 . . ?
H10A C10 H10B 109.5 . . ?
C5 C10 H10C 109.5 . . ?
H10A C10 H10C 109.5 . . ?
H10B C10 H10C 109.5 . . ?
C12 C11 C16 118.5(3) . . ?
C12 C11 Se1 122.5(2) . . ?
C16 C11 Se1 119.0(3) . . ?
C13 C12 C11 120.9(3) . . ?
C13 C12 H12 119.6 . . ?
C11 C12 H12 119.6 . . ?
C12 C13 C14 119.9(4) . . ?
C12 C13 H13 120.1 . . ?
C14 C13 H13 120.1 . . ?
C15 C14 C13 119.5(4) . . ?
C15 C14 H14 120.2 . . ?
C13 C14 H14 120.2 . . ?
C16 C15 C14 120.8(3) . . ?
C16 C15 H15 119.6 . . ?
C14 C15 H15 119.6 . . ?
C15 C16 C11 120.4(3) . . ?
C15 C16 H16 119.8 . . ?
C11 C16 H16 119.8 . . ?
C11 Se1 B5 102.12(12) . . ?
B3 Mo1 B4 45.50(14) . . ?
B3 Mo1 B2 45.75(12) . . ?
B4 Mo1 B2 84.54(12) . . ?
B3 Mo1 B5 84.42(13) . . ?
B4 Mo1 B5 45.07(12) . . ?
B2 Mo1 B5 103.14(11) . . ?
B3 Mo1 C4 141.98(10) . . ?
B4 Mo1 C4 122.96(11) . . ?
B2 Mo1 C4 146.82(11) . . ?
B5 Mo1 C4 109.57(10) . . ?
B3 Mo1 B1 84.97(11) . . ?
B4 Mo1 B1 103.55(11) . . ?
B2 Mo1 B1 45.30(11) . . ?
B5 Mo1 B1 88.15(10) . . ?
C4 Mo1 B1 129.16(10) . . ?
B3 Mo1 C5 131.98(12) . . ?
B4 Mo1 C5 151.21(10) . . ?
B2 Mo1 C5 111.59(11) . . ?
B5 Mo1 C5 141.59(9) . . ?
C4 Mo1 C5 35.59(9) . . ?
B1 Mo1 C5 104.61(9) . . ?
B3 Mo1 C3 107.45(11) . . ?
B4 Mo1 C3 92.78(11) . . ?
B2 Mo1 C3 139.21(12) . . ?
B5 Mo1 C3 103.32(11) . . ?
C4 Mo1 C3 35.96(10) . . ?
B1 Mo1 C3 163.65(10) . . ?
C5 Mo1 C3 59.22(9) . . ?
B3 Mo1 C2 83.95(11) . . ?
B4 Mo1 C2 95.17(12) . . ?
B2 Mo1 C2 103.93(11) . . ?
B5 Mo1 C2 128.12(12) . . ?
C4 Mo1 C2 59.33(10) . . ?
B1 Mo1 C2 140.49(12) . . ?
C5 Mo1 C2 58.61(10) . . ?
C3 Mo1 C2 35.63(12) . . ?
B3 Mo1 C1 97.03(12) . . ?
B4 Mo1 C1 126.47(11) . . ?
B2 Mo1 C1 90.38(11) . . ?
B5 Mo1 C1 161.96(10) . . ?
C4 Mo1 C1 59.10(9) . . ?
B1 Mo1 C1 109.89(10) . . ?
C5 Mo1 C1 35.15(9) . . ?
C3 Mo1 C1 59.01(10) . . ?
C2 Mo1 C1 35.02(11) . . ?
B3 Mo1 Mo2 50.12(9) . . ?
B4 Mo1 Mo2 50.71(8) . . ?
B2 Mo1 Mo2 50.59(9) . . ?
B5 Mo1 Mo2 52.55(7) . . ?
C4 Mo1 Mo2 161.32(6) . . ?
B1 Mo1 Mo2 52.85(7) . . ?
C5 Mo1 Mo2 156.90(6) . . ?
C3 Mo1 Mo2 143.48(7) . . ?
C2 Mo1 Mo2 133.70(7) . . ?
C1 Mo1 Mo2 139.57(7) . . ?
B3 Mo1 H1B 115.7(10) . . ?
B4 Mo1 H1B 123.3(9) . . ?
B2 Mo1 H1B 74.5(9) . . ?
B5 Mo1 H1B 89.2(9) . . ?
C4 Mo1 H1B 100.1(9) . . ?
B1 Mo1 H1B 30.8(9) . . ?
C5 Mo1 H1B 84.8(9) . . ?
C3 Mo1 H1B 136.1(9) . . ?
C2 Mo1 H1B 140.6(9) . . ?
C1 Mo1 H1B 106.1(9) . . ?
Mo2 Mo1 H1B 76.4(9) . . ?
B3 Mo1 H5B 117.3(9) . . ?
B4 Mo1 H5B 76.5(9) . . ?
B2 Mo1 H5B 123.5(9) . . ?
B5 Mo1 H5B 33.0(9) . . ?
C4 Mo1 H5B 84.0(9) . . ?
B1 Mo1 H5B 88.4(9) . . ?
C5 Mo1 H5B 110.0(9) . . ?
C3 Mo1 H5B 94.9(9) . . ?
C2 Mo1 H5B 130.1(9) . . ?
C1 Mo1 H5B 142.7(9) . . ?
Mo2 Mo1 H5B 77.4(9) . . ?
H1B Mo1 H5B 73.1(13) . . ?
B3 Mo2 C19 138.85(19) . . ?
B3 Mo2 B2 45.77(13) . . ?
C19 Mo2 B2 145.8(2) . . ?
B3 Mo2 B4 45.46(14) . . ?
C19 Mo2 B4 121.9(2) . . ?
B2 Mo2 B4 84.45(13) . . ?
B3 Mo2 C18 102.6(2) . . ?
C19 Mo2 C18 37.2(2) . . ?
B2 Mo2 C18 133.5(2) . . ?
B4 Mo2 C18 91.6(3) . . ?
B3 Mo2 C20 131.0(2) . . ?
C19 Mo2 C20 37.2(2) . . ?
B2 Mo2 C20 109.8(3) . . ?
B4 Mo2 C20 152.5(3) . . ?
C18 Mo2 C20 61.3(4) . . ?
B3 Mo2 B5 84.40(12) . . ?
C19 Mo2 B5 111.00(19) . . ?
B2 Mo2 B5 103.12(11) . . ?
B4 Mo2 B5 45.01(12) . . ?
C18 Mo2 B5 106.3(3) . . ?
C20 Mo2 B5 143.1(2) . . ?
B3 Mo2 C20A 88.71(19) . . ?
C19 Mo2 C20A 57.0(2) . . ?
B2 Mo2 C20A 95.04(17) . . ?
B4 Mo2 C20A 110.9(2) . . ?
C18 Mo2 C20A 43.7(3) . . ?
C20 Mo2 C20A 46.4(3) . . ?
B5 Mo2 C20A 146.6(2) . . ?
B3 Mo2 B1 84.88(12) . . ?
C19 Mo2 B1 131.7(2) . . ?
B2 Mo2 B1 45.26(11) . . ?
B4 Mo2 B1 103.27(11) . . ?
C18 Mo2 B1 164.3(3) . . ?
C20 Mo2 B1 103.3(3) . . ?
B5 Mo2 B1 88.00(10) . . ?
C20A Mo2 B1 124.0(2) . . ?
B3 Mo2 C19A 118.4(2) . . ?
C19 Mo2 C19A 44.3(3) . . ?
B2 Mo2 C19A 101.5(3) . . ?
B4 Mo2 C19A 145.8(2) . . ?
C18 Mo2 C19A 59.7(3) . . ?
C20 Mo2 C19A 12.6(2) . . ?
B5 Mo2 C19A 154.4(3) . . ?
C20A Mo2 C19A 35.59(19) . . ?
B1 Mo2 C19A 104.6(3) . . ?
B3 Mo2 C17 80.48(18) . . ?
C19 Mo2 C17 60.5(2) . . ?
B2 Mo2 C17 98.4(2) . . ?
B4 Mo2 C17 95.88(18) . . ?
C18 Mo2 C17 35.8(2) . . ?
C20 Mo2 C17 59.6(3) . . ?
B5 Mo2 C17 131.65(19) . . ?
C20A Mo2 C17 15.61(16) . . ?
B1 Mo2 C17 135.3(2) . . ?
C19A Mo2 C17 50.0(2) . . ?
B3 Mo2 C21 95.4(2) . . ?
C19 Mo2 C21 60.4(2) . . ?
B2 Mo2 C21 86.59(17) . . ?
B4 Mo2 C21 127.5(2) . . ?
C18 Mo2 C21 59.8(3) . . ?
C20 Mo2 C21 35.61(17) . . ?
B5 Mo2 C21 165.78(18) . . ?
C20A Mo2 C21 19.63(17) . . ?
B1 Mo2 C21 106.17(18) . . ?
C19A Mo2 C21 23.0(2) . . ?
C17 Mo2 C21 35.05(17) . . ?
B3 Mo2 H1C 117.5(8) . . ?
C19 Mo2 H1C 101.2(8) . . ?
B2 Mo2 H1C 76.2(8) . . ?
B4 Mo2 H1C 124.0(8) . . ?
C18 Mo2 H1C 138.4(9) . . ?
C20 Mo2 H1C 82.9(9) . . ?
B5 Mo2 H1C 89.2(8) . . ?
C20A Mo2 H1C 122.7(9) . . ?
B1 Mo2 H1C 32.7(8) . . ?
C19A Mo2 H1C 89.9(9) . . ?
C17 Mo2 H1C 138.3(9) . . ?
C21 Mo2 H1C 103.4(9) . . ?
B3 Mo2 H5C 116.9(10) . . ?
C19 Mo2 H5C 86.4(10) . . ?
B2 Mo2 H5C 123.7(9) . . ?
B4 Mo2 H5C 76.0(9) . . ?
C18 Mo2 H5C 99.8(10) . . ?
C20 Mo2 H5C 111.6(10) . . ?
B5 Mo2 H5C 32.6(9) . . ?
C20A Mo2 H5C 141.3(10) . . ?
B1 Mo2 H5C 88.7(9) . . ?
C19A Mo2 H5C 123.9(10) . . ?
C17 Mo2 H5C 135.4(10) . . ?
C21 Mo2 H5C 145.7(10) . . ?
H1C Mo2 H5C 72.7(12) . . ?
B2 B1 Mo1 64.15(13) . . ?
B2 B1 Mo2 64.00(15) . . ?
Mo1 B1 Mo2 74.45(8) . . ?
B2 B1 H1C 112.2(12) . . ?
Mo1 B1 H1C 110.8(12) . . ?
Mo2 B1 H1C 51.5(12) . . ?
B2 B1 H1B 110.7(14) . . ?
Mo1 B1 H1B 49.7(14) . . ?
Mo2 B1 H1B 109.7(14) . . ?
H1C B1 H1B 108.4(19) . . ?
B2 B1 H1A 114.6(14) . . ?
Mo1 B1 H1A 142.3(14) . . ?
Mo2 B1 H1A 141.5(15) . . ?
H1C B1 H1A 104.2(18) . . ?
H1B B1 H1A 106(2) . . ?
B3 B2 B1 123.5(2) . . ?
B3 B2 Mo2 66.43(17) . . ?
B1 B2 Mo2 70.74(15) . . ?
B3 B2 Mo1 66.44(15) . . ?
B1 B2 Mo1 70.55(14) . . ?
Mo2 B2 Mo1 78.78(11) . . ?
B3 B2 H2A 119.7(19) . . ?
B1 B2 H2A 116.8(19) . . ?
Mo2 B2 H2A 138.5(19) . . ?
Mo1 B2 H2A 142.7(19) . . ?
B4 B3 B2 121.3(2) . . ?
B4 B3 Mo2 68.08(16) . . ?
B2 B3 Mo2 67.80(15) . . ?
B4 B3 Mo1 67.89(15) . . ?
B2 B3 Mo1 67.82(15) . . ?
Mo2 B3 Mo1 79.74(11) . . ?
B4 B3 H3A 115.3(17) . . ?
B2 B3 H3A 123.4(18) . . ?
Mo2 B3 H3A 138.5(18) . . ?
Mo1 B3 H3A 141.4(18) . . ?
B3 B4 B5 123.2(2) . . ?
B3 B4 Mo1 66.61(16) . . ?
B5 B4 Mo1 70.38(14) . . ?
B3 B4 Mo2 66.46(15) . . ?
B5 B4 Mo2 70.32(14) . . ?
Mo1 B4 Mo2 78.73(10) . . ?
B3 B4 H4A 119.1(17) . . ?
B5 B4 H4A 117.7(17) . . ?
Mo1 B4 H4A 141.5(18) . . ?
Mo2 B4 H4A 139.7(18) . . ?
B4 B5 Se1 110.89(19) . . ?
B4 B5 Mo1 64.55(15) . . ?
Se1 B5 Mo1 141.92(15) . . ?
B4 B5 Mo2 64.67(14) . . ?
Se1 B5 Mo2 140.01(15) . . ?
Mo1 B5 Mo2 74.95(9) . . ?
B4 B5 H5B 112.8(13) . . ?
Se1 B5 H5B 107.7(13) . . ?
Mo1 B5 H5B 51.3(13) . . ?
Mo2 B5 H5B 110.3(13) . . ?
B4 B5 H5C 113.4(14) . . ?
Se1 B5 H5C 105.1(14) . . ?
Mo1 B5 H5C 111.2(14) . . ?
Mo2 B5 H5C 52.0(14) . . ?
H5B B5 H5C 106.5(19) . . ?
C18 C17 C21 108.6(7) . . ?
C18 C17 C22 126.4(7) . . ?
C21 C17 C22 124.3(8) . . ?
C18 C17 Mo2 68.5(5) . . ?
C21 C17 Mo2 73.4(4) . . ?
C22 C17 Mo2 131.2(4) . . ?
C17 C18 C19 108.0(7) . . ?
C17 C18 C23 125.2(7) . . ?
C19 C18 C23 126.6(8) . . ?
C17 C18 Mo2 75.7(5) . . ?
C19 C18 Mo2 70.0(4) . . ?
C23 C18 Mo2 124.3(7) . . ?
C18 C19 C20 107.4(6) . . ?
C18 C19 C24 126.1(8) . . ?
C20 C19 C24 126.5(8) . . ?
C18 C19 Mo2 72.8(5) . . ?
C20 C19 Mo2 73.3(6) . . ?
C24 C19 Mo2 121.1(4) . . ?
C21 C20 C19 108.2(7) . . ?
C21 C20 C25 125.8(8) . . ?
C19 C20 C25 125.7(8) . . ?
C21 C20 Mo2 76.1(6) . . ?
C19 C20 Mo2 69.4(5) . . ?
C25 C20 Mo2 125.1(7) . . ?
C20 C21 C17 107.7(7) . . ?
C20 C21 C26 125.5(7) . . ?
C17 C21 C26 126.6(7) . . ?
C20 C21 Mo2 68.3(6) . . ?
C17 C21 Mo2 71.6(4) . . ?
C26 C21 Mo2 129.1(4) . . ?
C21A C17A C18A 109.2(7) . . ?
C21A C17A C22A 125.9(7) . . ?
C18A C17A C22A 124.9(8) . . ?
C21A C17A Mo2 71.4(5) . . ?
C18A C17A Mo2 71.8(4) . . ?
C22A C17A Mo2 124.7(4) . . ?
C17A C18A C19A 106.9(7) . . ?
C17A C18A C23A 126.5(8) . . ?
C19A C18A C23A 126.1(7) . . ?
C17A C18A Mo2 74.1(3) . . ?
C19A C18A Mo2 70.1(6) . . ?
C23A C18A Mo2 127.2(4) . . ?
C20A C19A C18A 108.7(7) . . ?
C20A C19A C24A 124.9(8) . . ?
C18A C19A C24A 126.3(8) . . ?
C20A C19A Mo2 71.5(5) . . ?
C18A C19A Mo2 74.9(5) . . ?
C24A C19A Mo2 120.1(7) . . ?
C19A C20A C21A 107.1(7) . . ?
C19A C20A C25A 126.8(8) . . ?
C21A C20A C25A 125.4(8) . . ?
C19A C20A Mo2 72.9(5) . . ?
C21A C20A Mo2 75.0(5) . . ?
C25A C20A Mo2 124.8(4) . . ?
C17A C21A C20A 108.1(7) . . ?
C17A C21A C26A 126.2(8) . . ?
C20A C21A C26A 125.4(8) . . ?
C17A C21A Mo2 74.6(5) . . ?
C20A C21A Mo2 69.8(5) . . ?
C26A C21A Mo2 126.5(7) . . ?
C17A C22A H22D 109.5 . . ?
C17A C22A H22E 109.5 . . ?
H22D C22A H22E 109.5 . . ?
C17A C22A H22F 109.5 . . ?
H22D C22A H22F 109.5 . . ?
H22E C22A H22F 109.5 . . ?
C20A C25A H25D 109.5 . . ?
C20A C25A H25E 109.5 . . ?
H25D C25A H25E 109.5 . . ?
C20A C25A H25F 109.5 . . ?
H25D C25A H25F 109.5 . . ?
H25E C25A H25F 109.5 . . ?
C18A C23A H23D 109.5 . . ?
C18A C23A H23E 109.5 . . ?
H23D C23A H23E 109.5 . . ?
C18A C23A H23F 109.5 . . ?
H23D C23A H23F 109.5 . . ?
H23E C23A H23F 109.5 . . ?
C21A C26A H26D 109.5 . . ?
C21A C26A H26E 109.5 . . ?
H26D C26A H26E 109.5 . . ?
C21A C26A H26F 109.5 . . ?
H26D C26A H26F 109.5 . . ?
H26E C26A H26F 109.5 . . ?
C19A C24A H24D 109.5 . . ?
C19A C24A H24E 109.5 . . ?
H24D C24A H24E 109.5 . . ?
C19A C24A H24F 109.5 . . ?
H24D C24A H24F 109.5 . . ?
H24E C24A H24F 109.5 . . ?

loop_
_geom_bond_atom_site_label_1
_geom_bond_atom_site_label_2
_geom_bond_distance
_geom_bond_site_symmetry_2
_geom_bond_publ_flag
C1 C5 1.412(3) . ?
C1 C2 1.412(4) . ?
C1 C6 1.502(4) . ?
C1 Mo1 2.348(3) . ?
C2 C3 1.430(5) . ?
C2 C7 1.512(4) . ?
C2 Mo1 2.345(3) . ?
C3 C4 1.435(4) . ?
C3 C8 1.507(4) . ?
C3 Mo1 2.329(3) . ?
C4 C5 1.420(4) . ?
C4 C9 1.503(4) . ?
C4 Mo1 2.321(2) . ?
C5 C10 1.500(4) . ?
C5 Mo1 2.327(2) . ?
C9 H9A 0.9600 . ?
C9 H9B 0.9600 . ?
C9 H9C 0.9600 . ?
C8 H8A 0.9600 . ?
C8 H8B 0.9600 . ?
C8 H8C 0.9600 . ?
C7 H7A 0.9600 . ?
C7 H7B 0.9600 . ?
C7 H7C 0.9600 . ?
C6 H6A 0.9600 . ?
C6 H6B 0.9600 . ?
C6 H6C 0.9600 . ?
C10 H10A 0.9600 . ?
C10 H10B 0.9600 . ?
C10 H10C 0.9600 . ?
C11 C12 1.386(4) . ?
C11 C16 1.393(4) . ?
C11 Se1 1.921(3) . ?
C12 C13 1.382(5) . ?
C12 H12 0.9300 . ?
C13 C14 1.383(5) . ?
C13 H13 0.9300 . ?
C14 C15 1.374(6) . ?
C14 H14 0.9300 . ?
C15 C16 1.374(6) . ?
C15 H15 0.9300 . ?
C16 H16 0.9300 . ?
Se1 B5 2.025(3) . ?
Mo1 B3 2.197(3) . ?
Mo1 B4 2.218(3) . ?
Mo1 B2 2.220(3) . ?
Mo1 B5 2.314(3) . ?
Mo1 B1 2.326(3) . ?
Mo1 Mo2 2.8165(3) . ?
Mo1 H1B 1.80(3) . ?
Mo1 H5B 1.81(3) . ?
Mo2 B3 2.196(3) . ?
Mo2 C19 2.217(6) . ?
Mo2 B2 2.219(3) . ?
Mo2 B4 2.223(3) . ?
Mo2 C18 2.254(11) . ?
Mo2 C20 2.268(13) . ?
Mo2 B5 2.316(3) . ?
Mo2 C20A 2.326(6) . ?
Mo2 B1 2.330(3) . ?
Mo2 C19A 2.343(12) . ?
Mo2 C17 2.347(7) . ?
Mo2 C21 2.370(6) . ?
Mo2 H1C 1.83(3) . ?
Mo2 H5C 1.83(3) . ?
B1 B2 1.753(4) . ?
B1 H1C 1.26(3) . ?
B1 H1B 1.21(3) . ?
B1 H1A 1.10(3) . ?
B2 B3 1.717(5) . ?
B2 H2A 1.06(4) . ?
B3 B4 1.708(5) . ?
B3 H3A 1.03(3) . ?
B4 B5 1.739(5) . ?
B4 H4A 1.09(3) . ?
B5 H5B 1.27(3) . ?
B5 H5C 1.25(3) . ?
C17 C18 1.418(8) . ?
C17 C21 1.420(7) . ?
C17 C22 1.517(8) . ?
C18 C19 1.428(8) . ?
C18 C23 1.488(10) . ?
C19 C20 1.433(8) . ?
C19 C24 1.492(8) . ?
C20 C21 1.422(7) . ?
C20 C25 1.514(11) . ?
C21 C26 1.514(8) . ?
C22 H22A 0.9600 . ?
C22 H22B 0.9600 . ?
C22 H22C 0.9600 . ?
C26 H26A 0.9600 . ?
C26 H26B 0.9600 . ?
C26 H26C 0.9600 . ?
C25 H25A 0.9600 . ?
C25 H25B 0.9600 . ?
C25 H25C 0.9600 . ?
C24 H24A 0.9600 . ?
C24 H24B 0.9600 . ?
C24 H24C 0.9600 . ?
C23 H23A 0.9600 . ?
C23 H23B 0.9600 . ?
C23 H23C 0.9600 . ?
C17A C21A 1.411(7) . ?
C17A C18A 1.418(7) . ?
C17A C22A 1.529(8) . ?
C18A C19A 1.427(8) . ?
C18A C23A 1.512(8) . ?
C19A C20A 1.427(8) . ?
C19A C24A 1.510(11) . ?
C20A C21A 1.428(8) . ?
C20A C25A 1.486(8) . ?
C21A C26A 1.503(11) . ?
C22A H22D 0.9600 . ?
C22A H22E 0.9600 . ?
C22A H22F 0.9600 . ?
C25A H25D 0.9600 . ?
C25A H25E 0.9600 . ?
C25A H25F 0.9600 . ?
C23A H23D 0.9600 . ?
C23A H23E 0.9600 . ?
C23A H23F 0.9600 . ?
C26A H26D 0.9600 . ?
C26A H26E 0.9600 . ?
C26A H26F 0.9600 . ?
C24A H24D 0.9600 . ?
C24A H24E 0.9600 . ?
C24A H24F 0.9600 . ?

loop_
_geom_torsion_atom_site_label_1
_geom_torsion_atom_site_label_2
_geom_torsion_atom_site_label_3
_geom_torsion_atom_site_label_4
_geom_torsion
_geom_torsion_site_symmetry_1
_geom_torsion_site_symmetry_2
_geom_torsion_site_symmetry_3
_geom_torsion_site_symmetry_4
_geom_torsion_publ_flag
C5 C1 C2 C3 0.0(3) . . . . ?
C6 C1 C2 C3 -171.6(3) . . . . ?
Mo1 C1 C2 C3 63.11(19) . . . . ?
C5 C1 C2 C7 172.0(3) . . . . ?
C6 C1 C2 C7 0.4(5) . . . . ?
Mo1 C1 C2 C7 -124.9(3) . . . . ?
C5 C1 C2 Mo1 -63.08(18) . . . . ?
C6 C1 C2 Mo1 125.3(3) . . . . ?
C1 C2 C3 C4 0.1(3) . . . . ?
C7 C2 C3 C4 -171.9(3) . . . . ?
Mo1 C2 C3 C4 63.84(18) . . . . ?
C1 C2 C3 C8 175.4(3) . . . . ?
C7 C2 C3 C8 3.5(5) . . . . ?
Mo1 C2 C3 C8 -120.8(3) . . . . ?
C1 C2 C3 Mo1 -63.77(19) . . . . ?
C7 C2 C3 Mo1 124.3(3) . . . . ?
C2 C3 C4 C5 -0.1(3) . . . . ?
C8 C3 C4 C5 -175.6(3) . . . . ?
Mo1 C3 C4 C5 64.41(17) . . . . ?
C2 C3 C4 C9 175.5(3) . . . . ?
C8 C3 C4 C9 0.0(5) . . . . ?
Mo1 C3 C4 C9 -120.0(3) . . . . ?
C2 C3 C4 Mo1 -64.53(19) . . . . ?
C8 C3 C4 Mo1 120.0(3) . . . . ?
C2 C1 C5 C4 -0.1(3) . . . . ?
C6 C1 C5 C4 171.5(3) . . . . ?
Mo1 C1 C5 C4 -63.68(17) . . . . ?
C2 C1 C5 C10 -175.6(2) . . . . ?
C6 C1 C5 C10 -4.1(4) . . . . ?
Mo1 C1 C5 C10 120.8(2) . . . . ?
C2 C1 C5 Mo1 63.58(19) . . . . ?
C6 C1 C5 Mo1 -124.9(3) . . . . ?
C3 C4 C5 C1 0.1(3) . . . . ?
C9 C4 C5 C1 -175.5(2) . . . . ?
Mo1 C4 C5 C1 64.48(18) . . . . ?
C3 C4 C5 C10 175.6(2) . . . . ?
C9 C4 C5 C10 0.0(4) . . . . ?
Mo1 C4 C5 C10 -120.1(2) . . . . ?
C3 C4 C5 Mo1 -64.34(17) . . . . ?
C9 C4 C5 Mo1 120.0(3) . . . . ?
C16 C11 C12 C13 -0.3(4) . . . . ?
Se1 C11 C12 C13 176.8(2) . . . . ?
C11 C12 C13 C14 -0.4(5) . . . . ?
C12 C13 C14 C15 0.3(5) . . . . ?
C13 C14 C15 C16 0.4(5) . . . . ?
C14 C15 C16 C11 -1.1(5) . . . . ?
C12 C11 C16 C15 1.0(5) . . . . ?
Se1 C11 C16 C15 -176.2(3) . . . . ?
C12 C11 Se1 B5 43.7(3) . . . . ?
C16 C11 Se1 B5 -139.2(2) . . . . ?
C5 C4 Mo1 B3 -94.5(2) . . . . ?
C3 C4 Mo1 B3 20.9(3) . . . . ?
C9 C4 Mo1 B3 143.6(3) . . . . ?
C5 C4 Mo1 B4 -152.71(16) . . . . ?
C3 C4 Mo1 B4 -37.3(2) . . . . ?
C9 C4 Mo1 B4 85.4(3) . . . . ?
C5 C4 Mo1 B2 -11.1(3) . . . . ?
C3 C4 Mo1 B2 104.3(2) . . . . ?
C9 C4 Mo1 B2 -132.9(3) . . . . ?
C5 C4 Mo1 B5 158.80(15) . . . . ?
C3 C4 Mo1 B5 -85.79(19) . . . . ?
C9 C4 Mo1 B5 36.9(3) . . . . ?
C5 C4 Mo1 B1 54.61(19) . . . . ?
C3 C4 Mo1 B1 170.01(17) . . . . ?
C9 C4 Mo1 B1 -67.3(3) . . . . ?
C3 C4 Mo1 C5 115.4(2) . . . . ?
C9 C4 Mo1 C5 -121.9(3) . . . . ?
C5 C4 Mo1 C3 -115.4(2) . . . . ?
C9 C4 Mo1 C3 122.7(3) . . . . ?
C5 C4 Mo1 C2 -77.76(17) . . . . ?
C3 C4 Mo1 C2 37.64(18) . . . . ?
C9 C4 Mo1 C2 160.4(3) . . . . ?
C5 C4 Mo1 C1 -36.77(14) . . . . ?
C3 C4 Mo1 C1 78.64(18) . . . . ?
C9 C4 Mo1 C1 -158.6(3) . . . . ?
C5 C4 Mo1 Mo2 143.30(17) . . . . ?
C3 C4 Mo1 Mo2 -101.3(2) . . . . ?
C9 C4 Mo1 Mo2 21.4(4) . . . . ?
C1 C5 Mo1 B3 7.4(2) . . . . ?
C4 C5 Mo1 B3 124.32(18) . . . . ?
C10 C5 Mo1 B3 -113.7(2) . . . . ?
C1 C5 Mo1 B4 -63.9(3) . . . . ?
C4 C5 Mo1 B4 53.0(3) . . . . ?
C10 C5 Mo1 B4 175.0(3) . . . . ?
C1 C5 Mo1 B2 56.64(18) . . . . ?
C4 C5 Mo1 B2 173.51(15) . . . . ?
C10 C5 Mo1 B2 -64.5(2) . . . . ?
C1 C5 Mo1 B5 -150.12(18) . . . . ?
C4 C5 Mo1 B5 -33.3(2) . . . . ?
C10 C5 Mo1 B5 88.8(3) . . . . ?
C1 C5 Mo1 C4 -116.9(2) . . . . ?
C10 C5 Mo1 C4 122.0(3) . . . . ?
C1 C5 Mo1 B1 103.91(16) . . . . ?
C4 C5 Mo1 B1 -139.22(15) . . . . ?
C10 C5 Mo1 B1 -17.2(2) . . . . ?
C1 C5 Mo1 C3 -78.75(18) . . . . ?
C4 C5 Mo1 C3 38.12(16) . . . . ?
C10 C5 Mo1 C3 160.1(3) . . . . ?
C1 C5 Mo1 C2 -36.89(17) . . . . ?
C4 C5 Mo1 C2 79.98(17) . . . . ?
C10 C5 Mo1 C2 -158.0(3) . . . . ?
C4 C5 Mo1 C1 116.9(2) . . . . ?
C10 C5 Mo1 C1 -121.1(3) . . . . ?
C1 C5 Mo1 Mo2 92.3(2) . . . . ?
C4 C5 Mo1 Mo2 -150.80(14) . . . . ?
C10 C5 Mo1 Mo2 -28.8(3) . . . . ?
C2 C3 Mo1 B3 -51.1(2) . . . . ?
C4 C3 Mo1 B3 -166.69(18) . . . . ?
C8 C3 Mo1 B3 72.4(4) . . . . ?
C2 C3 Mo1 B4 -95.0(2) . . . . ?
C4 C3 Mo1 B4 149.39(18) . . . . ?
C8 C3 Mo1 B4 28.5(4) . . . . ?
C2 C3 Mo1 B2 -10.1(3) . . . . ?
C4 C3 Mo1 B2 -125.7(2) . . . . ?
C8 C3 Mo1 B2 113.4(4) . . . . ?
C2 C3 Mo1 B5 -139.34(18) . . . . ?
C4 C3 Mo1 B5 105.05(17) . . . . ?
C8 C3 Mo1 B5 -15.8(4) . . . . ?
C2 C3 Mo1 C4 115.6(2) . . . . ?
C8 C3 Mo1 C4 -120.9(4) . . . . ?
C2 C3 Mo1 B1 87.1(4) . . . . ?
C4 C3 Mo1 B1 -28.5(5) . . . . ?
C8 C3 Mo1 B1 -149.4(4) . . . . ?
C2 C3 Mo1 C5 77.89(18) . . . . ?
C4 C3 Mo1 C5 -37.72(15) . . . . ?
C8 C3 Mo1 C5 -158.6(4) . . . . ?
C4 C3 Mo1 C2 -115.6(2) . . . . ?
C8 C3 Mo1 C2 123.5(4) . . . . ?
C2 C3 Mo1 C1 36.69(17) . . . . ?
C4 C3 Mo1 C1 -78.92(17) . . . . ?
C8 C3 Mo1 C1 160.2(4) . . . . ?
C2 C3 Mo1 Mo2 -96.2(2) . . . . ?
C4 C3 Mo1 Mo2 148.15(12) . . . . ?
C8 C3 Mo1 Mo2 27.3(4) . . . . ?
C1 C2 Mo1 B3 -111.46(19) . . . . ?
C3 C2 Mo1 B3 131.7(2) . . . . ?
C7 C2 Mo1 B3 10.1(4) . . . . ?
C1 C2 Mo1 B4 -155.63(18) . . . . ?
C3 C2 Mo1 B4 87.56(19) . . . . ?
C7 C2 Mo1 B4 -34.0(4) . . . . ?
C1 C2 Mo1 B2 -69.99(18) . . . . ?
C3 C2 Mo1 B2 173.20(18) . . . . ?
C7 C2 Mo1 B2 51.6(4) . . . . ?
C1 C2 Mo1 B5 170.51(16) . . . . ?
C3 C2 Mo1 B5 53.7(2) . . . . ?
C7 C2 Mo1 B5 -67.9(4) . . . . ?
C1 C2 Mo1 C4 78.82(17) . . . . ?
C3 C2 Mo1 C4 -37.99(16) . . . . ?
C7 C2 Mo1 C4 -159.6(4) . . . . ?
C1 C2 Mo1 B1 -37.0(2) . . . . ?
C3 C2 Mo1 B1 -153.78(18) . . . . ?
C7 C2 Mo1 B1 84.6(4) . . . . ?
C1 C2 Mo1 C5 37.04(15) . . . . ?
C3 C2 Mo1 C5 -79.77(18) . . . . ?
C7 C2 Mo1 C5 158.6(4) . . . . ?
C1 C2 Mo1 C3 116.8(2) . . . . ?
C7 C2 Mo1 C3 -121.6(4) . . . . ?
C3 C2 Mo1 C1 -116.8(2) . . . . ?
C7 C2 Mo1 C1 121.6(4) . . . . ?
C1 C2 Mo1 Mo2 -118.10(15) . . . . ?
C3 C2 Mo1 Mo2 125.09(15) . . . . ?
C7 C2 Mo1 Mo2 3.5(4) . . . . ?
C5 C1 Mo1 B3 -174.43(16) . . . . ?
C2 C1 Mo1 B3 68.82(19) . . . . ?
C6 C1 Mo1 B3 -53.0(3) . . . . ?
C5 C1 Mo1 B4 147.48(16) . . . . ?
C2 C1 Mo1 B4 30.7(2) . . . . ?
C6 C1 Mo1 B4 -91.1(3) . . . . ?
C5 C1 Mo1 B2 -129.04(17) . . . . ?
C2 C1 Mo1 B2 114.21(18) . . . . ?
C6 C1 Mo1 B2 -7.6(3) . . . . ?
C5 C1 Mo1 B5 92.0(4) . . . . ?
C2 C1 Mo1 B5 -24.8(4) . . . . ?
C6 C1 Mo1 B5 -146.6(3) . . . . ?
C5 C1 Mo1 C4 37.23(15) . . . . ?
C2 C1 Mo1 C4 -79.52(18) . . . . ?
C6 C1 Mo1 C4 158.6(3) . . . . ?
C5 C1 Mo1 B1 -87.26(17) . . . . ?
C2 C1 Mo1 B1 155.99(17) . . . . ?
C6 C1 Mo1 B1 34.2(3) . . . . ?
C2 C1 Mo1 C5 -116.7(2) . . . . ?
C6 C1 Mo1 C5 121.4(4) . . . . ?
C5 C1 Mo1 C3 79.41(17) . . . . ?
C2 C1 Mo1 C3 -37.34(17) . . . . ?
C6 C1 Mo1 C3 -159.2(3) . . . . ?
C5 C1 Mo1 C2 116.7(2) . . . . ?
C6 C1 Mo1 C2 -121.8(4) . . . . ?
C5 C1 Mo1 Mo2 -142.81(12) . . . . ?
C2 C1 Mo1 Mo2 100.45(17) . . . . ?
C6 C1 Mo1 Mo2 -21.4(3) . . . . ?
B3 Mo1 B1 B2 26.05(17) . . . . ?
B4 Mo1 B1 B2 67.89(18) . . . . ?
B5 Mo1 B1 B2 110.61(16) . . . . ?
C4 Mo1 B1 B2 -135.44(16) . . . . ?
C5 Mo1 B1 B2 -106.09(16) . . . . ?
C3 Mo1 B1 B2 -114.2(4) . . . . ?
C2 Mo1 B1 B2 -48.1(2) . . . . ?
C1 Mo1 B1 B2 -69.62(17) . . . . ?
Mo2 Mo1 B1 B2 68.24(15) . . . . ?
B3 Mo1 B1 Mo2 -42.19(11) . . . . ?
B4 Mo1 B1 Mo2 -0.35(12) . . . . ?
B2 Mo1 B1 Mo2 -68.24(15) . . . . ?
B5 Mo1 B1 Mo2 42.37(9) . . . . ?
C4 Mo1 B1 Mo2 156.32(8) . . . . ?
C5 Mo1 B1 Mo2 -174.33(7) . . . . ?
C3 Mo1 B1 Mo2 177.5(4) . . . . ?
C2 Mo1 B1 Mo2 -116.33(14) . . . . ?
C1 Mo1 B1 Mo2 -137.86(8) . . . . ?
B3 Mo2 B1 B2 -26.20(16) . . . . ?
C19 Mo2 B1 B2 132.6(2) . . . . ?
B4 Mo2 B1 B2 -68.07(17) . . . . ?
C18 Mo2 B1 B2 93.1(8) . . . . ?
C20 Mo2 B1 B2 104.8(3) . . . . ?
B5 Mo2 B1 B2 -110.75(15) . . . . ?
C20A Mo2 B1 B2 58.8(3) . . . . ?
C19A Mo2 B1 B2 91.9(3) . . . . ?
C17 Mo2 B1 B2 44.7(3) . . . . ?
C21 Mo2 B1 B2 68.0(2) . . . . ?
B3 Mo2 B1 Mo1 42.22(10) . . . . ?
C19 Mo2 B1 Mo1 -159.0(2) . . . . ?
B2 Mo2 B1 Mo1 68.42(13) . . . . ?
B4 Mo2 B1 Mo1 0.35(12) . . . . ?
C18 Mo2 B1 Mo1 161.5(8) . . . . ?
C20 Mo2 B1 Mo1 173.2(2) . . . . ?
B5 Mo2 B1 Mo1 -42.34(10) . . . . ?
C20A Mo2 B1 Mo1 127.2(2) . . . . ?
C19A Mo2 B1 Mo1 160.3(2) . . . . ?
C17 Mo2 B1 Mo1 113.2(2) . . . . ?
C21 Mo2 B1 Mo1 136.42(19) . . . . ?
Mo1 B1 B2 B3 -42.1(2) . . . . ?
Mo2 B1 B2 B3 42.4(2) . . . . ?
Mo1 B1 B2 Mo2 -84.54(9) . . . . ?
Mo2 B1 B2 Mo1 84.54(9) . . . . ?
C19 Mo2 B2 B3 115.9(4) . . . . ?
B4 Mo2 B2 B3 -27.25(16) . . . . ?
C18 Mo2 B2 B3 59.7(4) . . . . ?
C20 Mo2 B2 B3 128.5(3) . . . . ?
B5 Mo2 B2 B3 -68.48(16) . . . . ?
C20A Mo2 B2 B3 83.3(3) . . . . ?
B1 Mo2 B2 B3 -142.1(2) . . . . ?
C19A Mo2 B2 B3 118.7(3) . . . . ?
C17 Mo2 B2 B3 67.9(2) . . . . ?
C21 Mo2 B2 B3 101.0(2) . . . . ?
B3 Mo2 B2 B1 142.1(2) . . . . ?
C19 Mo2 B2 B1 -101.9(4) . . . . ?
B4 Mo2 B2 B1 114.89(15) . . . . ?
C18 Mo2 B2 B1 -158.1(4) . . . . ?
C20 Mo2 B2 B1 -89.3(3) . . . . ?
B5 Mo2 B2 B1 73.66(15) . . . . ?
C20A Mo2 B2 B1 -134.6(2) . . . . ?
C19A Mo2 B2 B1 -99.2(2) . . . . ?
C17 Mo2 B2 B1 -150.0(2) . . . . ?
C21 Mo2 B2 B1 -116.9(2) . . . . ?
B3 Mo2 B2 Mo1 69.01(14) . . . . ?
C19 Mo2 B2 Mo1 -175.1(3) . . . . ?
B4 Mo2 B2 Mo1 41.76(10) . . . . ?
C18 Mo2 B2 Mo1 128.8(3) . . . . ?
C20 Mo2 B2 Mo1 -162.5(2) . . . . ?
B5 Mo2 B2 Mo1 0.53(11) . . . . ?
C20A Mo2 B2 Mo1 152.3(2) . . . . ?
B1 Mo2 B2 Mo1 -73.13(13) . . . . ?
C19A Mo2 B2 Mo1 -172.3(2) . . . . ?
C17 Mo2 B2 Mo1 136.91(17) . . . . ?
C21 Mo2 B2 Mo1 170.0(2) . . . . ?
B4 Mo1 B2 B3 27.15(17) . . . . ?
B5 Mo1 B2 B3 68.48(17) . . . . ?
C4 Mo1 B2 B3 -121.3(2) . . . . ?
B1 Mo1 B2 B3 142.4(2) . . . . ?
C5 Mo1 B2 B3 -128.22(16) . . . . ?
C3 Mo1 B2 B3 -60.8(2) . . . . ?
C2 Mo1 B2 B3 -66.84(18) . . . . ?
C1 Mo1 B2 B3 -99.47(17) . . . . ?
Mo2 Mo1 B2 B3 69.01(16) . . . . ?
B3 Mo1 B2 B1 -142.4(2) . . . . ?
B4 Mo1 B2 B1 -115.21(16) . . . . ?
B5 Mo1 B2 B1 -73.87(16) . . . . ?
C4 Mo1 B2 B1 96.3(2) . . . . ?
C5 Mo1 B2 B1 89.43(15) . . . . ?
C3 Mo1 B2 B1 156.87(16) . . . . ?
C2 Mo1 B2 B1 150.81(15) . . . . ?
C1 Mo1 B2 B1 118.17(15) . . . . ?
Mo2 Mo1 B2 B1 -73.34(13) . . . . ?
B3 Mo1 B2 Mo2 -69.01(16) . . . . ?
B4 Mo1 B2 Mo2 -41.86(11) . . . . ?
B5 Mo1 B2 Mo2 -0.53(11) . . . . ?
C4 Mo1 B2 Mo2 169.67(13) . . . . ?
B1 Mo1 B2 Mo2 73.34(13) . . . . ?
C5 Mo1 B2 Mo2 162.77(7) . . . . ?
C3 Mo1 B2 Mo2 -129.79(14) . . . . ?
C2 Mo1 B2 Mo2 -135.85(10) . . . . ?
C1 Mo1 B2 Mo2 -168.48(10) . . . . ?
B1 B2 B3 B4 0.0(4) . . . . ?
Mo2 B2 B3 B4 44.0(2) . . . . ?
Mo1 B2 B3 B4 -43.7(2) . . . . ?
B1 B2 B3 Mo2 -44.0(2) . . . . ?
Mo1 B2 B3 Mo2 -87.63(9) . . . . ?
B1 B2 B3 Mo1 43.7(2) . . . . ?
Mo2 B2 B3 Mo1 87.63(9) . . . . ?
C19 Mo2 B3 B4 90.0(3) . . . . ?
B2 Mo2 B3 B4 -140.2(2) . . . . ?
C18 Mo2 B3 B4 79.7(3) . . . . ?
C20 Mo2 B3 B4 142.5(4) . . . . ?
B5 Mo2 B3 B4 -25.81(15) . . . . ?
C20A Mo2 B3 B4 121.4(2) . . . . ?
B1 Mo2 B3 B4 -114.29(16) . . . . ?
C19A Mo2 B3 B4 141.9(3) . . . . ?
C17 Mo2 B3 B4 108.1(2) . . . . ?
C21 Mo2 B3 B4 139.9(2) . . . . ?
C19 Mo2 B3 B2 -129.8(3) . . . . ?
B4 Mo2 B3 B2 140.2(2) . . . . ?
C18 Mo2 B3 B2 -140.0(3) . . . . ?
C20 Mo2 B3 B2 -77.2(4) . . . . ?
B5 Mo2 B3 B2 114.44(16) . . . . ?
C20A Mo2 B3 B2 -98.3(2) . . . . ?
B1 Mo2 B3 B2 25.95(15) . . . . ?
C19A Mo2 B3 B2 -77.8(3) . . . . ?
C17 Mo2 B3 B2 -111.6(2) . . . . ?
C21 Mo2 B3 B2 -79.8(2) . . . . ?
C19 Mo2 B3 Mo1 160.1(3) . . . . ?
B2 Mo2 B3 Mo1 -70.09(14) . . . . ?
B4 Mo2 B3 Mo1 70.16(14) . . . . ?
C18 Mo2 B3 Mo1 149.9(3) . . . . ?
C20 Mo2 B3 Mo1 -147.3(3) . . . . ?
B5 Mo2 B3 Mo1 44.35(10) . . . . ?
C20A Mo2 B3 Mo1 -168.4(2) . . . . ?
B1 Mo2 B3 Mo1 -44.13(11) . . . . ?
C19A Mo2 B3 Mo1 -147.9(3) . . . . ?
C17 Mo2 B3 Mo1 178.3(2) . . . . ?
C21 Mo2 B3 Mo1 -149.94(18) . . . . ?
B2 Mo1 B3 B4 140.4(2) . . . . ?
B5 Mo1 B3 B4 25.98(15) . . . . ?
C4 Mo1 B3 B4 -88.9(2) . . . . ?
B1 Mo1 B3 B4 114.61(16) . . . . ?
C5 Mo1 B3 B4 -140.24(16) . . . . ?
C3 Mo1 B3 B4 -76.26(17) . . . . ?
C2 Mo1 B3 B4 -103.37(17) . . . . ?
C1 Mo1 B3 B4 -135.93(15) . . . . ?
Mo2 Mo1 B3 B4 70.37(15) . . . . ?
B4 Mo1 B3 B2 -140.4(2) . . . . ?
B5 Mo1 B3 B2 -114.46(16) . . . . ?
C4 Mo1 B3 B2 130.61(18) . . . . ?
B1 Mo1 B3 B2 -25.84(16) . . . . ?
C5 Mo1 B3 B2 79.32(18) . . . . ?
C3 Mo1 B3 B2 143.30(16) . . . . ?
C2 Mo1 B3 B2 116.18(17) . . . . ?
C1 Mo1 B3 B2 83.63(16) . . . . ?
Mo2 Mo1 B3 B2 -70.07(14) . . . . ?
B4 Mo1 B3 Mo2 -70.37(15) . . . . ?
B2 Mo1 B3 Mo2 70.07(14) . . . . ?
B5 Mo1 B3 Mo2 -44.39(11) . . . . ?
C4 Mo1 B3 Mo2 -159.32(12) . . . . ?
B1 Mo1 B3 Mo2 44.23(10) . . . . ?
C5 Mo1 B3 Mo2 149.39(9) . . . . ?
C3 Mo1 B3 Mo2 -146.64(10) . . . . ?
C2 Mo1 B3 Mo2 -173.75(13) . . . . ?
C1 Mo1 B3 Mo2 153.70(10) . . . . ?
B2 B3 B4 B5 -0.3(4) . . . . ?
Mo2 B3 B4 B5 43.6(2) . . . . ?
Mo1 B3 B4 B5 -43.9(2) . . . . ?
B2 B3 B4 Mo1 43.6(2) . . . . ?
Mo2 B3 B4 Mo1 87.49(8) . . . . ?
B2 B3 B4 Mo2 -43.9(2) . . . . ?
Mo1 B3 B4 Mo2 -87.49(9) . . . . ?
B2 Mo1 B4 B3 -27.27(15) . . . . ?
B5 Mo1 B4 B3 -142.0(2) . . . . ?
C4 Mo1 B4 B3 132.78(15) . . . . ?
B1 Mo1 B4 B3 -68.69(16) . . . . ?
C5 Mo1 B4 B3 99.1(2) . . . . ?
C3 Mo1 B4 B3 111.91(16) . . . . ?
C2 Mo1 B4 B3 76.27(16) . . . . ?
C1 Mo1 B4 B3 59.14(18) . . . . ?
Mo2 Mo1 B4 B3 -69.05(14) . . . . ?
B3 Mo1 B4 B5 142.0(2) . . . . ?
B2 Mo1 B4 B5 114.71(15) . . . . ?
C4 Mo1 B4 B5 -85.23(16) . . . . ?
B1 Mo1 B4 B5 73.30(15) . . . . ?
C5 Mo1 B4 B5 -118.9(2) . . . . ?
C3 Mo1 B4 B5 -106.11(15) . . . . ?
C2 Mo1 B4 B5 -141.75(15) . . . . ?
C1 Mo1 B4 B5 -158.87(14) . . . . ?
Mo2 Mo1 B4 B5 72.94(14) . . . . ?
B3 Mo1 B4 Mo2 69.05(14) . . . . ?
B2 Mo1 B4 Mo2 41.78(11) . . . . ?
B5 Mo1 B4 Mo2 -72.94(14) . . . . ?
C4 Mo1 B4 Mo2 -158.17(8) . . . . ?
B1 Mo1 B4 Mo2 0.36(12) . . . . ?
C5 Mo1 B4 Mo2 168.19(16) . . . . ?
C3 Mo1 B4 Mo2 -179.04(11) . . . . ?
C2 Mo1 B4 Mo2 145.32(11) . . . . ?
C1 Mo1 B4 Mo2 128.19(10) . . . . ?
C19 Mo2 B4 B3 -129.2(2) . . . . ?
B2 Mo2 B4 B3 27.41(16) . . . . ?
C18 Mo2 B4 B3 -106.1(3) . . . . ?
C20 Mo2 B4 B3 -95.9(6) . . . . ?
B5 Mo2 B4 B3 142.2(2) . . . . ?
C20A Mo2 B4 B3 -65.9(2) . . . . ?
B1 Mo2 B4 B3 68.86(16) . . . . ?
C19A Mo2 B4 B3 -74.9(5) . . . . ?
C17 Mo2 B4 B3 -70.5(2) . . . . ?
C21 Mo2 B4 B3 -54.0(3) . . . . ?
B3 Mo2 B4 B5 -142.2(2) . . . . ?
C19 Mo2 B4 B5 88.6(2) . . . . ?
B2 Mo2 B4 B5 -114.81(16) . . . . ?
C18 Mo2 B4 B5 111.7(3) . . . . ?
C20 Mo2 B4 B5 121.9(5) . . . . ?
C20A Mo2 B4 B5 151.9(2) . . . . ?
B1 Mo2 B4 B5 -73.36(16) . . . . ?
C19A Mo2 B4 B5 142.9(5) . . . . ?
C17 Mo2 B4 B5 147.3(2) . . . . ?
C21 Mo2 B4 B5 163.8(2) . . . . ?
B3 Mo2 B4 Mo1 -69.22(15) . . . . ?
C19 Mo2 B4 Mo1 161.58(17) . . . . ?
B2 Mo2 B4 Mo1 -41.81(11) . . . . ?
C18 Mo2 B4 Mo1 -175.3(2) . . . . ?
C20 Mo2 B4 Mo1 -165.1(5) . . . . ?
B5 Mo2 B4 Mo1 73.00(14) . . . . ?
C20A Mo2 B4 Mo1 -135.11(17) . . . . ?
B1 Mo2 B4 Mo1 -0.36(12) . . . . ?
C19A Mo2 B4 Mo1 -144.1(5) . . . . ?
C17 Mo2 B4 Mo1 -139.7(2) . . . . ?
C21 Mo2 B4 Mo1 -123.2(2) . . . . ?
B3 B4 B5 Se1 -178.8(2) . . . . ?
Mo1 B4 B5 Se1 138.72(16) . . . . ?
Mo2 B4 B5 Se1 -136.61(16) . . . . ?
B3 B4 B5 Mo1 42.5(2) . . . . ?
Mo2 B4 B5 Mo1 84.67(9) . . . . ?
B3 B4 B5 Mo2 -42.2(2) . . . . ?
Mo1 B4 B5 Mo2 -84.67(9) . . . . ?
C11 Se1 B5 B4 175.61(18) . . . . ?
C11 Se1 B5 Mo1 -109.4(2) . . . . ?
C11 Se1 B5 Mo2 100.5(2) . . . . ?
B3 Mo1 B5 B4 -26.19(15) . . . . ?
B2 Mo1 B5 B4 -68.22(16) . . . . ?
C4 Mo1 B5 B4 117.46(15) . . . . ?
B1 Mo1 B5 B4 -111.31(15) . . . . ?
C5 Mo1 B5 B4 137.25(16) . . . . ?
C3 Mo1 B5 B4 80.46(16) . . . . ?
C2 Mo1 B5 B4 51.61(19) . . . . ?
C1 Mo1 B5 B4 69.4(4) . . . . ?
Mo2 Mo1 B5 B4 -68.73(13) . . . . ?
B3 Mo1 B5 Se1 -118.1(3) . . . . ?
B4 Mo1 B5 Se1 -91.9(3) . . . . ?
B2 Mo1 B5 Se1 -160.1(2) . . . . ?
C4 Mo1 B5 Se1 25.6(3) . . . . ?
B1 Mo1 B5 Se1 156.8(3) . . . . ?
C5 Mo1 B5 Se1 45.4(3) . . . . ?
C3 Mo1 B5 Se1 -11.4(3) . . . . ?
C2 Mo1 B5 Se1 -40.3(3) . . . . ?
C1 Mo1 B5 Se1 -22.5(5) . . . . ?
Mo2 Mo1 B5 Se1 -160.6(3) . . . . ?
B3 Mo1 B5 Mo2 42.54(10) . . . . ?
B4 Mo1 B5 Mo2 68.73(13) . . . . ?
B2 Mo1 B5 Mo2 0.52(11) . . . . ?
C4 Mo1 B5 Mo2 -173.81(8) . . . . ?
B1 Mo1 B5 Mo2 -42.58(9) . . . . ?
C5 Mo1 B5 Mo2 -154.01(11) . . . . ?
C3 Mo1 B5 Mo2 149.19(10) . . . . ?
C2 Mo1 B5 Mo2 120.34(11) . . . . ?
C1 Mo1 B5 Mo2 138.1(3) . . . . ?
B3 Mo2 B5 B4 26.02(17) . . . . ?
C19 Mo2 B5 B4 -114.6(3) . . . . ?
B2 Mo2 B5 B4 68.08(17) . . . . ?
C18 Mo2 B5 B4 -75.5(3) . . . . ?
C20 Mo2 B5 B4 -139.2(4) . . . . ?
C20A Mo2 B5 B4 -53.1(4) . . . . ?
B1 Mo2 B5 B4 111.07(16) . . . . ?
C19A Mo2 B5 B4 -128.3(5) . . . . ?
C17 Mo2 B5 B4 -45.9(3) . . . . ?
C21 Mo2 B5 B4 -64.1(8) . . . . ?
B3 Mo2 B5 Se1 118.9(3) . . . . ?
C19 Mo2 B5 Se1 -21.7(3) . . . . ?
B2 Mo2 B5 Se1 160.9(2) . . . . ?
B4 Mo2 B5 Se1 92.8(3) . . . . ?
C18 Mo2 B5 Se1 17.4(3) . . . . ?
C20 Mo2 B5 Se1 -46.4(5) . . . . ?
C20A Mo2 B5 Se1 39.8(4) . . . . ?
B1 Mo2 B5 Se1 -156.1(2) . . . . ?
C19A Mo2 B5 Se1 -35.5(6) . . . . ?
C17 Mo2 B5 Se1 46.9(4) . . . . ?
C21 Mo2 B5 Se1 28.8(9) . . . . ?
B3 Mo2 B5 Mo1 -42.57(11) . . . . ?
C19 Mo2 B5 Mo1 176.8(2) . . . . ?
B2 Mo2 B5 Mo1 -0.52(11) . . . . ?
B4 Mo2 B5 Mo1 -68.59(15) . . . . ?
C18 Mo2 B5 Mo1 -144.1(2) . . . . ?
C20 Mo2 B5 Mo1 152.2(4) . . . . ?
C20A Mo2 B5 Mo1 -121.6(3) . . . . ?
B1 Mo2 B5 Mo1 42.48(9) . . . . ?
C19A Mo2 B5 Mo1 163.1(5) . . . . ?
C17 Mo2 B5 Mo1 -114.5(2) . . . . ?
C21 Mo2 B5 Mo1 -132.7(8) . . . . ?
B3 Mo2 C17 C18 -127.6(5) . . . . ?
C19 Mo2 C17 C18 38.8(5) . . . . ?
B2 Mo2 C17 C18 -169.9(5) . . . . ?
B4 Mo2 C17 C18 -84.6(5) . . . . ?
C20 Mo2 C17 C18 82.1(6) . . . . ?
B5 Mo2 C17 C18 -53.9(6) . . . . ?
C20A Mo2 C17 C18 111.4(12) . . . . ?
B1 Mo2 C17 C18 159.8(4) . . . . ?
C19A Mo2 C17 C18 92.1(6) . . . . ?
C21 Mo2 C17 C18 118.4(7) . . . . ?
B3 Mo2 C17 C21 114.0(5) . . . . ?
C19 Mo2 C17 C21 -79.6(4) . . . . ?
B2 Mo2 C17 C21 71.7(4) . . . . ?
B4 Mo2 C17 C21 156.9(4) . . . . ?
C18 Mo2 C17 C21 -118.4(7) . . . . ?
C20 Mo2 C17 C21 -36.4(4) . . . . ?
B5 Mo2 C17 C21 -172.4(3) . . . . ?
C20A Mo2 C17 C21 -7.0(8) . . . . ?
B1 Mo2 C17 C21 41.3(5) . . . . ?
C19A Mo2 C17 C21 -26.3(4) . . . . ?
B3 Mo2 C17 C22 -7.3(7) . . . . ?
C19 Mo2 C17 C22 159.1(9) . . . . ?
B2 Mo2 C17 C22 -49.6(7) . . . . ?
B4 Mo2 C17 C22 35.6(7) . . . . ?
C18 Mo2 C17 C22 120.2(9) . . . . ?
C20 Mo2 C17 C22 -157.7(9) . . . . ?
B5 Mo2 C17 C22 66.3(8) . . . . ?
C20A Mo2 C17 C22 -128.4(15) . . . . ?
B1 Mo2 C17 C22 -80.0(7) . . . . ?
C19A Mo2 C17 C22 -147.7(9) . . . . ?
C21 Mo2 C17 C22 -121.3(10) . . . . ?
C21 C17 C18 C19 -0.2(11) . . . . ?
C22 C17 C18 C19 170.9(7) . . . . ?
Mo2 C17 C18 C19 -63.0(7) . . . . ?
C21 C17 C18 C23 -175.1(9) . . . . ?
C22 C17 C18 C23 -3.9(16) . . . . ?
Mo2 C17 C18 C23 122.2(11) . . . . ?
C21 C17 C18 Mo2 62.8(6) . . . . ?
C22 C17 C18 Mo2 -126.1(7) . . . . ?
B3 Mo2 C18 C17 53.2(5) . . . . ?
C19 Mo2 C18 C17 -115.6(7) . . . . ?
B2 Mo2 C18 C17 13.9(7) . . . . ?
B4 Mo2 C18 C17 97.8(5) . . . . ?
C20 Mo2 C18 C17 -76.9(5) . . . . ?
B5 Mo2 C18 C17 141.0(4) . . . . ?
C20A Mo2 C18 C17 -21.3(3) . . . . ?
B1 Mo2 C18 C17 -63.9(10) . . . . ?
C19A Mo2 C18 C17 -62.5(5) . . . . ?
C21 Mo2 C18 C17 -35.8(4) . . . . ?
B3 Mo2 C18 C19 168.8(4) . . . . ?
B2 Mo2 C18 C19 129.5(4) . . . . ?
B4 Mo2 C18 C19 -146.6(5) . . . . ?
C20 Mo2 C18 C19 38.7(4) . . . . ?
B5 Mo2 C18 C19 -103.4(5) . . . . ?
C20A Mo2 C18 C19 94.3(6) . . . . ?
B1 Mo2 C18 C19 51.7(10) . . . . ?
C19A Mo2 C18 C19 53.1(4) . . . . ?
C17 Mo2 C18 C19 115.6(7) . . . . ?
C21 Mo2 C18 C19 79.8(5) . . . . ?
B3 Mo2 C18 C23 -69.9(6) . . . . ?
C19 Mo2 C18 C23 121.3(9) . . . . ?
B2 Mo2 C18 C23 -109.2(6) . . . . ?
B4 Mo2 C18 C23 -25.3(6) . . . . ?
C20 Mo2 C18 C23 160.1(8) . . . . ?
B5 Mo2 C18 C23 17.9(7) . . . . ?
C20A Mo2 C18 C23 -144.4(9) . . . . ?
B1 Mo2 C18 C23 173.0(5) . . . . ?
C19A Mo2 C18 C23 174.4(8) . . . . ?
C17 Mo2 C18 C23 -123.1(9) . . . . ?
C21 Mo2 C18 C23 -158.9(8) . . . . ?
C17 C18 C19 C20 1.1(11) . . . . ?
C23 C18 C19 C20 175.9(10) . . . . ?
Mo2 C18 C19 C20 -65.6(6) . . . . ?
C17 C18 C19 C24 -177.0(7) . . . . ?
C23 C18 C19 C24 -2.2(15) . . . . ?
Mo2 C18 C19 C24 116.3(7) . . . . ?
C17 C18 C19 Mo2 66.7(7) . . . . ?
C23 C18 C19 Mo2 -118.5(11) . . . . ?
B3 Mo2 C19 C18 -16.7(7) . . . . ?
B2 Mo2 C19 C18 -95.0(6) . . . . ?
B4 Mo2 C19 C18 40.4(5) . . . . ?
C20 Mo2 C19 C18 -114.9(6) . . . . ?
B5 Mo2 C19 C18 89.6(5) . . . . ?
C20A Mo2 C19 C18 -55.2(5) . . . . ?
B1 Mo2 C19 C18 -163.5(4) . . . . ?
C19A Mo2 C19 C18 -98.9(5) . . . . ?
C17 Mo2 C19 C18 -37.3(4) . . . . ?
C21 Mo2 C19 C18 -77.8(5) . . . . ?
B3 Mo2 C19 C20 98.2(6) . . . . ?
B2 Mo2 C19 C20 19.9(7) . . . . ?
B4 Mo2 C19 C20 155.2(4) . . . . ?
C18 Mo2 C19 C20 114.9(6) . . . . ?
B5 Mo2 C19 C20 -155.6(4) . . . . ?
C20A Mo2 C19 C20 59.7(4) . . . . ?
B1 Mo2 C19 C20 -48.6(5) . . . . ?
C19A Mo2 C19 C20 16.0(5) . . . . ?
C17 Mo2 C19 C20 77.5(4) . . . . ?
C21 Mo2 C19 C20 37.0(4) . . . . ?
B3 Mo2 C19 C24 -138.9(5) . . . . ?
B2 Mo2 C19 C24 142.8(5) . . . . ?
B4 Mo2 C19 C24 -81.8(6) . . . . ?
C18 Mo2 C19 C24 -122.2(9) . . . . ?
C20 Mo2 C19 C24 123.0(9) . . . . ?
B5 Mo2 C19 C24 -32.6(7) . . . . ?
C20A Mo2 C19 C24 -177.3(8) . . . . ?
B1 Mo2 C19 C24 74.4(7) . . . . ?
C19A Mo2 C19 C24 139.0(9) . . . . ?
C17 Mo2 C19 C24 -159.5(8) . . . . ?
C21 Mo2 C19 C24 160.0(8) . . . . ?
C18 C19 C20 C21 -1.6(11) . . . . ?
C24 C19 C20 C21 176.5(6) . . . . ?
Mo2 C19 C20 C21 -66.8(8) . . . . ?
C18 C19 C20 C25 -175.6(10) . . . . ?
C24 C19 C20 C25 2.5(15) . . . . ?
Mo2 C19 C20 C25 119.1(10) . . . . ?
C18 C19 C20 Mo2 65.3(6) . . . . ?
C24 C19 C20 Mo2 -116.7(7) . . . . ?
B3 Mo2 C20 C21 -4.5(7) . . . . ?
C19 Mo2 C20 C21 115.9(7) . . . . ?
B2 Mo2 C20 C21 -52.4(6) . . . . ?
B4 Mo2 C20 C21 65.4(9) . . . . ?
C18 Mo2 C20 C21 77.1(5) . . . . ?
B5 Mo2 C20 C21 155.9(4) . . . . ?
C20A Mo2 C20 C21 25.3(4) . . . . ?
B1 Mo2 C20 C21 -99.3(5) . . . . ?
C19A Mo2 C20 C21 -2.0(18) . . . . ?
C17 Mo2 C20 C21 35.8(4) . . . . ?
B3 Mo2 C20 C19 -120.3(4) . . . . ?
B2 Mo2 C20 C19 -168.3(4) . . . . ?
B4 Mo2 C20 C19 -50.4(8) . . . . ?
C18 Mo2 C20 C19 -38.7(4) . . . . ?
B5 Mo2 C20 C19 40.1(7) . . . . ?
C20A Mo2 C20 C19 -90.6(5) . . . . ?
B1 Mo2 C20 C19 144.8(4) . . . . ?
C19A Mo2 C20 C19 -118(2) . . . . ?
C17 Mo2 C20 C19 -80.1(5) . . . . ?
C21 Mo2 C20 C19 -115.9(7) . . . . ?
B3 Mo2 C20 C25 119.8(6) . . . . ?
C19 Mo2 C20 C25 -119.9(9) . . . . ?
B2 Mo2 C20 C25 71.8(7) . . . . ?
B4 Mo2 C20 C25 -170.3(4) . . . . ?
C18 Mo2 C20 C25 -158.6(9) . . . . ?
B5 Mo2 C20 C25 -79.8(9) . . . . ?
C20A Mo2 C20 C25 149.5(10) . . . . ?
B1 Mo2 C20 C25 24.9(7) . . . . ?
C19A Mo2 C20 C25 122(3) . . . . ?
C17 Mo2 C20 C25 160.0(9) . . . . ?
C21 Mo2 C20 C25 124.2(11) . . . . ?
C19 C20 C21 C17 1.4(11) . . . . ?
C25 C20 C21 C17 175.5(9) . . . . ?
Mo2 C20 C21 C17 -61.0(6) . . . . ?
C19 C20 C21 C26 -174.2(6) . . . . ?
C25 C20 C21 C26 -0.1(16) . . . . ?
Mo2 C20 C21 C26 123.4(6) . . . . ?
C19 C20 C21 Mo2 62.5(7) . . . . ?
C25 C20 C21 Mo2 -123.5(11) . . . . ?
C18 C17 C21 C20 -0.8(10) . . . . ?
C22 C17 C21 C20 -172.1(8) . . . . ?
Mo2 C17 C21 C20 58.9(7) . . . . ?
C18 C17 C21 C26 174.8(7) . . . . ?
C22 C17 C21 C26 3.4(11) . . . . ?
Mo2 C17 C21 C26 -125.5(6) . . . . ?
C18 C17 C21 Mo2 -59.7(7) . . . . ?
C22 C17 C21 Mo2 128.9(7) . . . . ?
B3 Mo2 C21 C20 176.6(6) . . . . ?
C19 Mo2 C21 C20 -38.8(5) . . . . ?
B2 Mo2 C21 C20 131.7(6) . . . . ?
B4 Mo2 C21 C20 -148.0(5) . . . . ?
C18 Mo2 C21 C20 -82.0(6) . . . . ?
B5 Mo2 C21 C20 -94.7(10) . . . . ?
C20A Mo2 C21 C20 -112.9(9) . . . . ?
B1 Mo2 C21 C20 90.4(6) . . . . ?
C19A Mo2 C21 C20 1.1(10) . . . . ?
C17 Mo2 C21 C20 -118.6(7) . . . . ?
B3 Mo2 C21 C17 -64.8(5) . . . . ?
C19 Mo2 C21 C17 79.8(5) . . . . ?
B2 Mo2 C21 C17 -109.8(5) . . . . ?
B4 Mo2 C21 C17 -29.5(5) . . . . ?
C18 Mo2 C21 C17 36.6(4) . . . . ?
C20 Mo2 C21 C17 118.6(7) . . . . ?
B5 Mo2 C21 C17 23.9(11) . . . . ?
C20A Mo2 C21 C17 5.6(6) . . . . ?
B1 Mo2 C21 C17 -151.1(4) . . . . ?
C19A Mo2 C21 C17 119.7(8) . . . . ?
B3 Mo2 C21 C26 57.9(7) . . . . ?
C19 Mo2 C21 C26 -157.5(8) . . . . ?
B2 Mo2 C21 C26 12.9(6) . . . . ?
B4 Mo2 C21 C26 93.2(7) . . . . ?
C18 Mo2 C21 C26 159.3(8) . . . . ?
C20 Mo2 C21 C26 -118.7(10) . . . . ?
B5 Mo2 C21 C26 146.6(6) . . . . ?
C20A Mo2 C21 C26 128.3(10) . . . . ?
B1 Mo2 C21 C26 -28.4(7) . . . . ?
C19A Mo2 C21 C26 -117.6(10) . . . . ?
C17 Mo2 C21 C26 122.7(9) . . . . ?
B3 Mo2 C17A C21A 23.4(6) . . . . ?
C19 Mo2 C17A C21A -119.9(10) . . . . ?
B2 Mo2 C17A C21A -37.6(7) . . . . ?
B4 Mo2 C17A C21A 68.3(5) . . . . ?
C18 Mo2 C17A C21A 8.7(10) . . . . ?
C20 Mo2 C17A C21A -94.7(6) . . . . ?
B5 Mo2 C17A C21A 114.3(5) . . . . ?
C20A Mo2 C17A C21A -37.7(5) . . . . ?
B1 Mo2 C17A C21A -141.1(5) . . . . ?
C19A Mo2 C17A C21A -80.2(6) . . . . ?
C17 Mo2 C17A C21A -19.1(5) . . . . ?
C21 Mo2 C17A C21A -56.9(5) . . . . ?
B3 Mo2 C17A C18A 141.7(4) . . . . ?
C19 Mo2 C17A C18A -1.5(7) . . . . ?
B2 Mo2 C17A C18A 80.8(7) . . . . ?
B4 Mo2 C17A C18A -173.4(4) . . . . ?
C18 Mo2 C17A C18A 127.0(8) . . . . ?
C20 Mo2 C17A C18A 23.7(4) . . . . ?
B5 Mo2 C17A C18A -127.3(4) . . . . ?
C20A Mo2 C17A C18A 80.7(5) . . . . ?
B1 Mo2 C17A C18A -22.7(6) . . . . ?
C19A Mo2 C17A C18A 38.2(4) . . . . ?
C17 Mo2 C17A C18A 99.2(5) . . . . ?
C21 Mo2 C17A C18A 61.5(4) . . . . ?
B3 Mo2 C17A C22A -98.0(6) . . . . ?
C19 Mo2 C17A C22A 118.8(11) . . . . ?
B2 Mo2 C17A C22A -158.9(4) . . . . ?
B4 Mo2 C17A C22A -53.1(6) . . . . ?
C18 Mo2 C17A C22A -112.7(11) . . . . ?
C20 Mo2 C17A C22A 143.9(8) . . . . ?
B5 Mo2 C17A C22A -7.0(6) . . . . ?
C20A Mo2 C17A C22A -159.0(8) . . . . ?
B1 Mo2 C17A C22A 97.6(6) . . . . ?
C19A Mo2 C17A C22A 158.4(8) . . . . ?
C17 Mo2 C17A C22A -140.5(8) . . . . ?
C21 Mo2 C17A C22A -178.2(7) . . . . ?
C21A C17A C18A C19A -0.8(10) . . . . ?
C22A C17A C18A C19A 177.1(7) . . . . ?
Mo2 C17A C18A C19A -62.9(6) . . . . ?
C21A C17A C18A C23A -173.1(7) . . . . ?
C22A C17A C18A C23A 4.8(10) . . . . ?
Mo2 C17A C18A C23A 124.8(7) . . . . ?
C21A C17A C18A Mo2 62.0(6) . . . . ?
C22A C17A C18A Mo2 -120.1(6) . . . . ?
B3 Mo2 C18A C17A -68.0(7) . . . . ?
C19 Mo2 C18A C17A 1.6(7) . . . . ?
B2 Mo2 C18A C17A -141.0(4) . . . . ?
B4 Mo2 C18A C17A 9.6(6) . . . . ?
C18 Mo2 C18A C17A -24.1(4) . . . . ?
C20 Mo2 C18A C17A -129.8(8) . . . . ?
B5 Mo2 C18A C17A 63.7(5) . . . . ?
C20A Mo2 C18A C17A -77.4(5) . . . . ?
B1 Mo2 C18A C17A 167.1(4) . . . . ?
C19A Mo2 C18A C17A -115.1(7) . . . . ?
C17 Mo2 C18A C17A -62.3(4) . . . . ?
C21 Mo2 C18A C17A -100.5(5) . . . . ?
B3 Mo2 C18A C19A 47.1(7) . . . . ?
C19 Mo2 C18A C19A 116.7(11) . . . . ?
B2 Mo2 C18A C19A -25.9(6) . . . . ?
B4 Mo2 C18A C19A 124.7(5) . . . . ?
C18 Mo2 C18A C19A 91.0(5) . . . . ?
C20 Mo2 C18A C19A -14.7(8) . . . . ?
B5 Mo2 C18A C19A 178.8(4) . . . . ?
C20A Mo2 C18A C19A 37.7(4) . . . . ?
B1 Mo2 C18A C19A -77.8(5) . . . . ?
C17 Mo2 C18A C19A 52.8(4) . . . . ?
C21 Mo2 C18A C19A 14.6(4) . . . . ?
B3 Mo2 C18A C23A 167.9(5) . . . . ?
C19 Mo2 C18A C23A -122.5(13) . . . . ?
B2 Mo2 C18A C23A 94.9(7) . . . . ?
B4 Mo2 C18A C23A -114.5(6) . . . . ?
C18 Mo2 C18A C23A -148.2(9) . . . . ?
C20 Mo2 C18A C23A 106.1(11) . . . . ?
B5 Mo2 C18A C23A -60.4(7) . . . . ?
C20A Mo2 C18A C23A 158.5(9) . . . . ?
B1 Mo2 C18A C23A 43.0(7) . . . . ?
C19A Mo2 C18A C23A 120.8(9) . . . . ?
C17 Mo2 C18A C23A 173.6(8) . . . . ?
C21 Mo2 C18A C23A 135.4(8) . . . . ?
C17A C18A C19A C20A 1.5(10) . . . . ?
C23A C18A C19A C20A 173.8(6) . . . . ?
Mo2 C18A C19A C20A -64.1(7) . . . . ?
C17A C18A C19A C24A -178.0(9) . . . . ?
C23A C18A C19A C24A -5.7(15) . . . . ?
Mo2 C18A C19A C24A 116.5(11) . . . . ?
C17A C18A C19A Mo2 65.5(5) . . . . ?
C23A C18A C19A Mo2 -122.1(7) . . . . ?
B3 Mo2 C19A C20A -36.9(6) . . . . ?
C19 Mo2 C19A C20A 95.3(6) . . . . ?
B2 Mo2 C19A C20A -82.5(5) . . . . ?
B4 Mo2 C19A C20A 14.6(8) . . . . ?
C18 Mo2 C19A C20A 51.4(4) . . . . ?
C20 Mo2 C19A C20A 145(2) . . . . ?
B5 Mo2 C19A C20A 113.7(6) . . . . ?
B1 Mo2 C19A C20A -129.0(4) . . . . ?
C17 Mo2 C19A C20A 8.8(4) . . . . ?
C21 Mo2 C19A C20A -31.8(5) . . . . ?
B3 Mo2 C19A C18A -153.1(4) . . . . ?
C19 Mo2 C19A C18A -20.9(3) . . . . ?
B2 Mo2 C19A C18A 161.3(4) . . . . ?
B4 Mo2 C19A C18A -101.6(6) . . . . ?
C18 Mo2 C19A C18A -64.7(4) . . . . ?
C20 Mo2 C19A C18A 29.1(19) . . . . ?
B5 Mo2 C19A C18A -2.4(9) . . . . ?
C20A Mo2 C19A C18A -116.1(7) . . . . ?
B1 Mo2 C19A C18A 114.9(4) . . . . ?
C17 Mo2 C19A C18A -107.4(6) . . . . ?
C21 Mo2 C19A C18A -148.0(9) . . . . ?
B3 Mo2 C19A C24A 83.4(7) . . . . ?
C19 Mo2 C19A C24A -144.4(9) . . . . ?
B2 Mo2 C19A C24A 37.8(7) . . . . ?
B4 Mo2 C19A C24A 134.9(6) . . . . ?
C18 Mo2 C19A C24A 171.7(9) . . . . ?
C20 Mo2 C19A C24A -94(2) . . . . ?
B5 Mo2 C19A C24A -126.0(7) . . . . ?
C20A Mo2 C19A C24A 120.3(10) . . . . ?
B1 Mo2 C19A C24A -8.7(7) . . . . ?
C17 Mo2 C19A C24A 129.1(9) . . . . ?
C21 Mo2 C19A C24A 88.5(11) . . . . ?
C18A C19A C20A C21A -1.6(11) . . . . ?
C24A C19A C20A C21A 177.9(10) . . . . ?
Mo2 C19A C20A C21A -67.8(7) . . . . ?
C18A C19A C20A C25A -172.7(7) . . . . ?
C24A C19A C20A C25A 6.8(15) . . . . ?
Mo2 C19A C20A C25A 121.1(7) . . . . ?
C18A C19A C20A Mo2 66.3(7) . . . . ?
C24A C19A C20A Mo2 -114.3(11) . . . . ?
B3 Mo2 C20A C19A 148.1(5) . . . . ?
C19 Mo2 C20A C19A -56.1(5) . . . . ?
B2 Mo2 C20A C19A 102.7(5) . . . . ?
B4 Mo2 C20A C19A -171.3(5) . . . . ?
C18 Mo2 C20A C19A -102.1(6) . . . . ?
C20 Mo2 C20A C19A -9.9(7) . . . . ?
B5 Mo2 C20A C19A -134.1(6) . . . . ?
B1 Mo2 C20A C19A 65.2(5) . . . . ?
C17 Mo2 C20A C19A -154.2(12) . . . . ?
C21 Mo2 C20A C19A 37.9(7) . . . . ?
B3 Mo2 C20A C21A -98.3(6) . . . . ?
C19 Mo2 C20A C21A 57.6(5) . . . . ?
B2 Mo2 C20A C21A -143.6(6) . . . . ?
B4 Mo2 C20A C21A -57.7(6) . . . . ?
C18 Mo2 C20A C21A 11.6(7) . . . . ?
C20 Mo2 C20A C21A 103.8(6) . . . . ?
B5 Mo2 C20A C21A -20.4(7) . . . . ?
B1 Mo2 C20A C21A 178.8(5) . . . . ?
C19A Mo2 C20A C21A 113.6(7) . . . . ?
C17 Mo2 C20A C21A -40.6(10) . . . . ?
C21 Mo2 C20A C21A 151.5(9) . . . . ?
B3 Mo2 C20A C25A 24.7(7) . . . . ?
C19 Mo2 C20A C25A -179.4(9) . . . . ?
B2 Mo2 C20A C25A -20.6(7) . . . . ?
B4 Mo2 C20A C25A 65.3(7) . . . . ?
C18 Mo2 C20A C25A 134.6(9) . . . . ?
C20 Mo2 C20A C25A -133.2(9) . . . . ?
B5 Mo2 C20A C25A 102.5(7) . . . . ?
B1 Mo2 C20A C25A -58.2(8) . . . . ?
C19A Mo2 C20A C25A -123.4(10) . . . . ?
C17 Mo2 C20A C25A 82.4(13) . . . . ?
C21 Mo2 C20A C25A -85.5(9) . . . . ?
C18A C17A C21A C20A -0.1(10) . . . . ?
C22A C17A C21A C20A -178.0(6) . . . . ?
Mo2 C17A C21A C20A 62.2(7) . . . . ?
C18A C17A C21A C26A 173.4(9) . . . . ?
C22A C17A C21A C26A -4.5(15) . . . . ?
Mo2 C17A C21A C26A -124.3(11) . . . . ?
C18A C17A C21A Mo2 -62.3(5) . . . . ?
C22A C17A C21A Mo2 119.8(6) . . . . ?
C19A C20A C21A C17A 1.0(11) . . . . ?
C25A C20A C21A C17A 172.3(6) . . . . ?
Mo2 C20A C21A C17A -65.3(7) . . . . ?
C19A C20A C21A C26A -172.6(10) . . . . ?
C25A C20A C21A C26A -1.3(15) . . . . ?
Mo2 C20A C21A C26A 121.1(11) . . . . ?
C19A C20A C21A Mo2 66.3(7) . . . . ?
C25A C20A C21A Mo2 -122.4(7) . . . . ?
B3 Mo2 C21A C17A -161.1(5) . . . . ?
C19 Mo2 C21A C17A 22.0(4) . . . . ?
B2 Mo2 C21A C17A 160.7(4) . . . . ?
B4 Mo2 C21A C17A -115.8(5) . . . . ?
C18 Mo2 C21A C17A -18(2) . . . . ?
C20 Mo2 C21A C17A 63.8(5) . . . . ?
B5 Mo2 C21A C17A -75.7(5) . . . . ?
C20A Mo2 C21A C17A 116.4(8) . . . . ?
B1 Mo2 C21A C17A 113.5(7) . . . . ?
C19A Mo2 C21A C17A 77.4(5) . . . . ?
C17 Mo2 C21A C17A 140.6(10) . . . . ?
C21 Mo2 C21A C17A 104.8(6) . . . . ?
B3 Mo2 C21A C20A 82.5(5) . . . . ?
C19 Mo2 C21A C20A -94.4(6) . . . . ?
B2 Mo2 C21A C20A 44.3(6) . . . . ?
B4 Mo2 C21A C20A 127.9(5) . . . . ?
C18 Mo2 C21A C20A -134(3) . . . . ?
C20 Mo2 C21A C20A -52.6(5) . . . . ?
B5 Mo2 C21A C20A 168.0(4) . . . . ?
B1 Mo2 C21A C20A -2.8(12) . . . . ?
C19A Mo2 C21A C20A -39.0(4) . . . . ?
C17 Mo2 C21A C20A 24.3(4) . . . . ?
C21 Mo2 C21A C20A -11.5(4) . . . . ?
B3 Mo2 C21A C26A -37.1(7) . . . . ?
C19 Mo2 C21A C26A 146.0(9) . . . . ?
B2 Mo2 C21A C26A -75.3(7) . . . . ?
B4 Mo2 C21A C26A 8.2(6) . . . . ?
C18 Mo2 C21A C26A 106(3) . . . . ?
C20 Mo2 C21A C26A -172.2(8) . . . . ?
B5 Mo2 C21A C26A 48.3(7) . . . . ?
C20A Mo2 C21A C26A -119.6(10) . . . . ?
B1 Mo2 C21A C26A -122.5(8) . . . . ?
C19A Mo2 C21A C26A -158.6(8) . . . . ?
C17 Mo2 C21A C26A -95.4(10) . . . . ?
C21 Mo2 C21A C26A -131.2(8) . . . . ?
